data_4338033
loop_
_publ_author_name
'Kusaka, Shinpei'
'Sakamoto, Ryota'
'Nishihara, Hiroshi'

_publ_section_title
;
 Luminescent Heteroleptic Tris(dipyrrinato)indium(III) Complexes.
;
_journal_issue 7
_journal_name_full 'Inorganic chemistry'
_journal_page_first 3275
_journal_paper_doi 10.1021/ic500326u
_journal_volume 53
_journal_year 2014
_chemical_formula_moiety 'C97 H83 In N6'
_chemical_formula_sum 'C97 H83 In N6'
_chemical_formula_weight 1447.58
_space_group_IT_number 2
_symmetry_cell_setting triclinic
_symmetry_Int_Tables_number 2
_symmetry_space_group_name_Hall '-P 1'
_symmetry_space_group_name_H-M 'P -1'
_atom_sites_solution_hydrogens geom
_atom_sites_solution_primary direct
_atom_sites_solution_secondary difmap
_cell_angle_alpha 107.8601(10)
_cell_angle_beta 98.556(3)
_cell_angle_gamma 109.6863(16)
_cell_formula_units_Z 2
_cell_length_a 14.545(3)
_cell_length_b 16.007(3)
_cell_length_c 19.231(4)
_cell_measurement_reflns_used 11738
_cell_measurement_temperature 113
_cell_measurement_theta_max 25.04
_cell_measurement_theta_min 3.08
_cell_volume 3850.5(13)
_computing_cell_refinement CrystalClear
_computing_data_collection 'CrystalClear (Rigaku/MSC Inc., 2006)'
_computing_data_reduction CrystalClear
_computing_molecular_graphics 'CrystalStructure 4.0'
_computing_publication_material 'CrystalStructure 4.0 (Rigaku, 2010)'
_computing_structure_refinement 'SHELXL97 (Sheldrick, 2008)'
_computing_structure_solution 'SIR92 (Altomare, et al., 1994)'
_diffrn_ambient_temperature 113
_diffrn_detector_area_resol_mean 14.222
_diffrn_measured_fraction_theta_full 0.979
_diffrn_measured_fraction_theta_max 0.979
_diffrn_measurement_device_type 'Rigaku Saturn724'
_diffrn_measurement_method \w
_diffrn_radiation_type 'Mo K\a'
_diffrn_radiation_wavelength 0.71070
_diffrn_reflns_av_R_equivalents 0.0293
_diffrn_reflns_limit_h_max 17
_diffrn_reflns_limit_h_min -17
_diffrn_reflns_limit_k_max 19
_diffrn_reflns_limit_k_min -19
_diffrn_reflns_limit_l_max 17
_diffrn_reflns_limit_l_min -22
_diffrn_reflns_number 26698
_diffrn_reflns_theta_full 25.04
_diffrn_reflns_theta_max 25.04
_diffrn_standards_number 0
_exptl_absorpt_coefficient_mu 0.359
_exptl_absorpt_correction_T_max 0.931
_exptl_absorpt_correction_T_min 0.900
_exptl_absorpt_correction_type numerical
_exptl_absorpt_process_details 'NUMABS (Rigaku, 1999)'
_exptl_crystal_colour red
_exptl_crystal_density_diffrn 1.248
_exptl_crystal_density_method 'not measured'
_exptl_crystal_description block
_exptl_crystal_F_000 1512.00
_exptl_crystal_size_max 0.33
_exptl_crystal_size_mid 0.10
_exptl_crystal_size_min 0.03
_refine_diff_density_max 0.570
_refine_diff_density_min -0.930
_refine_ls_extinction_method none
_refine_ls_goodness_of_fit_ref 1.070
_refine_ls_hydrogen_treatment constr
_refine_ls_number_parameters 937
_refine_ls_number_reflns 13318
_refine_ls_number_restraints 0
_refine_ls_R_factor_gt 0.0427
_refine_ls_shift/su_max 0.003
_refine_ls_structure_factor_coef Fsqd
_refine_ls_weighting_details 'w = 1/[\s^2^(Fo^2^)+(0.0468P)^2^+1.4437P] where P=(Fo^2^+2Fc^2^)/3'
_refine_ls_weighting_scheme calc
_refine_ls_wR_factor_ref 0.1075
_reflns_number_gt 11827
_reflns_number_total 13318
_reflns_threshold_expression F^2^>2.0\s(F^2^)
_cod_data_source_file ic500326u_si_002.cif
_cod_data_source_block 130501n1ethy2In
_cod_depositor_comments 'Adding full bibliography for 4338033.cif.'
_cod_original_cell_volume 3850.4(13)
_cod_database_code 4338033

loop_
_symmetry_equiv_pos_site_id
_symmetry_equiv_pos_as_xyz
1 +X,+Y,+Z
2 -X,-Y,-Z

loop_
_atom_site_label
_atom_site_type_symbol
_atom_site_fract_x
_atom_site_fract_y
_atom_site_fract_z
_atom_site_U_iso_or_equiv
_atom_site_adp_type
_atom_site_occupancy
_atom_site_symmetry_multiplicity
_atom_site_calc_flag
_atom_site_refinement_flags
In1 In 0.05054(2) 0.51908(2) 0.74602(2) 0.02167(7) Uani 1.0 2 d .
N1 N 0.17229(16) 0.57882(15) 0.85425(12) 0.0230(5) Uani 1.0 2 d .
N2 N -0.06785(16) 0.44620(15) 0.63666(12) 0.0226(5) Uani 1.0 2 d .
N3 N 0.16002(16) 0.61660(15) 0.70609(12) 0.0215(5) Uani 1.0 2 d .
N4 N 0.00068(16) 0.63936(15) 0.78209(12) 0.0232(5) Uani 1.0 2 d .
N5 N -0.06200(17) 0.43048(15) 0.78764(12) 0.0235(5) Uani 1.0 2 d .
N6 N 0.11855(17) 0.41212(15) 0.70834(12) 0.0235(5) Uani 1.0 2 d .
C1 C 0.3071(2) 0.6811(2) 0.67712(16) 0.0266(6) Uani 1.0 2 d .
C2 C 0.2347(2) 0.59892(19) 0.68064(15) 0.0240(6) Uani 1.0 2 d .
C3 C -0.2080(3) 0.3305(2) 0.79879(16) 0.0285(7) Uani 1.0 2 d .
C4 C 0.2732(2) 0.48129(18) 0.81763(15) 0.0236(6) Uani 1.0 2 d .
C5 C -0.1638(2) 0.36959(18) 0.74871(15) 0.0233(6) Uani 1.0 2 d .
C6 C 0.3780(3) 0.4157(2) 0.88414(16) 0.0318(7) Uani 1.0 2 d .
C7 C 0.1819(2) 0.71418(18) 0.72048(15) 0.0235(6) Uani 1.0 2 d .
C8 C -0.1031(2) 0.7156(2) 0.81353(16) 0.0278(7) Uani 1.0 2 d .
C9 C 0.2802(2) 0.68444(19) 0.97124(15) 0.0264(6) Uani 1.0 2 d .
C10 C 0.3725(2) 0.47350(19) 0.84296(15) 0.0250(6) Uani 1.0 2 d .
C11 C 0.0859(2) 0.34186(18) 0.63977(15) 0.0253(6) Uani 1.0 2 d .
C12 C 0.2738(2) 0.7531(2) 0.70210(16) 0.0273(6) Uani 1.0 2 d .
C13 C 0.1546(3) 0.29635(19) 0.62893(16) 0.0291(7) Uani 1.0 2 d .
C14 C -0.3586(3) 0.1874(2) 0.61576(16) 0.0292(7) Uani 1.0 2 d .
C15 C -0.0460(3) 0.4279(2) 0.85723(16) 0.0282(7) Uani 1.0 2 d .
C16 C -0.3941(3) 0.3305(2) 0.65113(16) 0.0303(7) Uani 1.0 2 d .
C17 C 0.4066(3) 0.8988(2) 1.18076(16) 0.0324(7) Uani 1.0 2 d .
C18 C -0.16919(19) 0.38338(18) 0.62115(15) 0.0235(6) Uani 1.0 2 d .
C19 C -0.3244(2) 0.2876(2) 0.64573(16) 0.0264(6) Uani 1.0 2 d .
C20 C 0.5530(3) 0.4496(3) 0.87964(17) 0.0375(8) Uani 1.0 2 d .
C21 C 0.0697(3) -0.0849(3) 0.30368(18) 0.0406(8) Uani 1.0 2 d .
C22 C 0.2329(3) 0.34314(19) 0.69553(16) 0.0271(6) Uani 1.0 2 d .
C23 C -0.2188(3) 0.3575(2) 0.54409(16) 0.0298(7) Uani 1.0 2 d .
C24 C 0.2569(2) 0.55607(19) 0.86783(15) 0.0235(6) Uani 1.0 2 d .
C25 C 0.4568(2) 0.5212(2) 0.82196(15) 0.0274(7) Uani 1.0 2 d .
C26 C -0.0807(2) 0.6345(2) 0.80761(15) 0.0259(6) Uani 1.0 2 d .
C27 C 0.1875(2) 0.65461(19) 0.91557(15) 0.0256(6) Uani 1.0 2 d .
C28 C 0.2115(2) 0.41545(18) 0.74528(15) 0.0232(6) Uani 1.0 2 d .
C29 C -0.1347(3) 0.3665(2) 0.86636(17) 0.0321(7) Uani 1.0 2 d .
C30 C -0.1834(3) 0.7360(2) 0.83884(17) 0.0324(7) Uani 1.0 2 d .
C31 C 0.1490(2) 0.86061(19) 0.74523(17) 0.0279(7) Uani 1.0 2 d .
C32 C -0.0573(3) 0.4568(2) 0.57169(16) 0.0295(7) Uani 1.0 2 d .
C33 C 0.1207(2) 0.76099(19) 0.74553(15) 0.0260(6) Uani 1.0 2 d .
C34 C 0.1301(3) 0.1549(2) 0.50349(18) 0.0358(8) Uani 1.0 2 d .
C35 C 0.3936(3) 0.6808(2) 0.65023(17) 0.0314(7) Uani 1.0 2 d .
C36 C 0.3203(3) 0.7610(2) 1.04372(17) 0.0321(7) Uani 1.0 2 d .
C37 C -0.0299(2) 0.7726(2) 0.79022(16) 0.0292(7) Uani 1.0 2 d .
C38 C 0.1267(3) 0.8712(2) 0.67549(18) 0.0344(7) Uani 1.0 2 d .
C39 C 0.4693(3) 0.4046(3) 0.90113(17) 0.0376(8) Uani 1.0 2 d .
C40 C 0.1946(3) 0.9412(2) 0.81386(18) 0.0329(7) Uani 1.0 2 d .
C41 C -0.1488(3) 0.4026(2) 0.51276(16) 0.0323(7) Uani 1.0 2 d .
C42 C -0.0152(3) 0.7790(3) 1.03050(18) 0.0404(8) Uani 1.0 2 d .
C43 C -0.5333(3) 0.1726(3) 0.59858(18) 0.0379(8) Uani 1.0 2 d .
C44 C -0.2478(3) 0.7602(2) 0.85934(18) 0.0353(7) Uani 1.0 2 d .
C45 C -0.4626(3) 0.1317(2) 0.59301(18) 0.0362(8) Uani 1.0 2 d .
C46 C 0.5458(3) 0.6581(3) 0.59858(18) 0.0345(7) Uani 1.0 2 d .
C47 C 0.3577(3) 0.8247(2) 1.10580(16) 0.0320(7) Uani 1.0 2 d .
C48 C 0.4515(3) 0.5816(3) 0.77607(18) 0.0354(7) Uani 1.0 2 d .
C49 C 0.1131(3) 0.0744(3) 0.43536(18) 0.0363(8) Uani 1.0 2 d .
C50 C 0.4630(3) 0.6722(3) 0.62674(18) 0.0350(7) Uani 1.0 2 d .
C51 C 0.0352(2) 0.72612(18) 0.77014(15) 0.0246(6) Uani 1.0 2 d .
C52 C 0.3536(3) 0.9426(3) 1.22245(18) 0.0392(8) Uani 1.0 2 d .
C53 C -0.2124(2) 0.35061(19) 0.67331(16) 0.0253(6) Uani 1.0 2 d .
C54 C -0.3242(3) 0.7931(2) 0.87946(19) 0.0348(7) Uani 1.0 2 d .
C55 C -0.4417(3) 0.8110(3) 0.95402(19) 0.0422(8) Uani 1.0 2 d .
C56 C 0.3233(2) 0.62195(19) 0.94000(15) 0.0266(6) Uani 1.0 2 d .
C57 C 0.5098(3) 0.9287(3) 1.21297(19) 0.0420(8) Uani 1.0 2 d .
C58 C 0.1420(3) 0.2188(2) 0.56101(17) 0.0340(7) Uani 1.0 2 d .
C59 C 0.6306(3) 0.6640(3) 0.64676(19) 0.0405(8) Uani 1.0 2 d .
C60 C 0.7070(3) 0.6454(3) 0.6189(2) 0.0422(8) Uani 1.0 2 d .
C61 C 0.5460(3) 0.5094(3) 0.84222(16) 0.0322(7) Uani 1.0 2 d .
C62 C -0.3614(3) 0.8379(3) 0.8371(2) 0.0400(8) Uani 1.0 2 d .
C63 C -0.3581(3) 0.4386(3) 0.67981(19) 0.0387(8) Uani 1.0 2 d .
C64 C 0.5593(3) 1.0001(3) 1.28479(19) 0.0481(9) Uani 1.0 2 d .
C65 C -0.4972(3) 0.2720(3) 0.62813(18) 0.0357(7) Uani 1.0 2 d .
C66 C 0.0883(3) 0.8254(3) 1.04271(18) 0.0432(8) Uani 1.0 2 d .
C67 C 0.0823(3) -0.0172(3) 0.43607(19) 0.0402(8) Uani 1.0 2 d .
C68 C 0.2894(3) 0.3671(3) 0.9100(2) 0.0436(8) Uani 1.0 2 d .
C69 C 0.7007(3) 0.6193(3) 0.5432(2) 0.0435(9) Uani 1.0 2 d .
C70 C 0.2155(3) 0.9324(3) 0.88984(19) 0.0430(8) Uani 1.0 2 d .
C71 C -0.2851(3) 0.1400(3) 0.6079(2) 0.0403(8) Uani 1.0 2 d .
C72 C 0.1515(3) 0.9636(3) 0.6762(2) 0.0418(8) Uani 1.0 2 d .
C73 C 0.0740(3) 0.7862(3) 0.60086(19) 0.0485(9) Uani 1.0 2 d .
C74 C -0.4387(3) 0.8666(3) 0.8522(2) 0.0444(9) Uani 1.0 2 d .
C75 C 0.6489(3) 0.4322(3) 0.8937(3) 0.0523(10) Uani 1.0 2 d .
C76 C 0.4034(4) 1.0151(3) 1.29426(19) 0.0506(10) Uani 1.0 2 d .
C77 C -0.4792(3) 0.8525(3) 0.9098(2) 0.0415(8) Uani 1.0 2 d .
C78 C 0.0615(3) -0.0943(3) 0.37101(19) 0.0421(8) Uani 1.0 2 d .
C79 C -0.0665(3) 0.6716(3) 1.0050(2) 0.0561(10) Uani 1.0 2 d .
C80 C -0.3647(3) 0.7802(3) 0.93852(19) 0.0410(8) Uani 1.0 2 d .
C81 C 0.2200(3) 1.0327(3) 0.8106(2) 0.0417(8) Uani 1.0 2 d .
C82 C 0.1978(3) 1.0441(3) 0.7422(3) 0.0465(9) Uani 1.0 2 d .
C83 C 0.0439(4) -0.1730(3) 0.2326(2) 0.0667(12) Uani 1.0 2 d .
C84 C -0.0698(3) 0.8358(3) 1.0439(3) 0.0542(10) Uani 1.0 2 d .
C85 C -0.6459(3) 0.1102(3) 0.5725(3) 0.0581(11) Uani 1.0 2 d .
C86 C 0.1246(4) 0.0868(3) 0.3689(2) 0.0584(11) Uani 1.0 2 d .
C87 C 0.1360(3) 0.9241(3) 1.0674(2) 0.0529(10) Uani 1.0 2 d .
C88 C 0.5077(4) 1.0443(3) 1.32629(19) 0.0510(10) Uani 1.0 2 d .
C89 C 0.5395(3) 0.6331(4) 0.5218(2) 0.0585(11) Uani 1.0 2 d .
C90 C -0.5686(3) 0.8788(3) 0.9217(3) 0.0611(11) Uani 1.0 2 d .
C91 C 0.0812(4) 0.9788(3) 1.0804(3) 0.0649(12) Uani 1.0 2 d .
C92 C 0.7804(4) 0.5934(3) 0.5118(3) 0.0634(12) Uani 1.0 2 d .
C93 C 0.6155(3) 0.6136(4) 0.4945(3) 0.0627(12) Uani 1.0 2 d .
C94 C 0.1026(4) 0.0067(3) 0.3028(2) 0.0637(12) Uani 1.0 2 d .
C95 C -0.0228(4) 0.9345(4) 1.0689(3) 0.0687(12) Uani 1.0 2 d .
C96 C 0.2230(4) 1.1430(3) 0.7401(3) 0.0707(13) Uani 1.0 2 d .
C97 C 0.5593(5) 1.1204(3) 1.4048(3) 0.0839(17) Uani 1.0 2 d .
H1 H 0.2385 0.5382 0.6665 0.0288 Uiso 1.0 2 calc R
H2 H -0.2766 0.2869 0.7873 0.0342 Uiso 1.0 2 calc R
H3 H 0.0245 0.3243 0.6027 0.0303 Uiso 1.0 2 calc R
H4 H 0.3066 0.8175 0.7063 0.0328 Uiso 1.0 2 calc R
H5 H 0.0173 0.4631 0.8956 0.0338 Uiso 1.0 2 calc R
H6 H 0.2909 0.3293 0.7061 0.0326 Uiso 1.0 2 calc R
H7 H -0.2884 0.3163 0.5186 0.0358 Uiso 1.0 2 calc R
H8 H -0.1190 0.5830 0.8203 0.0311 Uiso 1.0 2 calc R
H9 H 0.1417 0.6851 0.9214 0.0308 Uiso 1.0 2 calc R
H10 H -0.1422 0.3529 0.9104 0.0386 Uiso 1.0 2 calc R
H11 H 0.0043 0.4961 0.5660 0.0354 Uiso 1.0 2 calc R
H12 H -0.0242 0.8326 0.7880 0.0350 Uiso 1.0 2 calc R
H13 H 0.4738 0.3650 0.9283 0.0451 Uiso 1.0 2 calc R
H14 H -0.1598 0.3982 0.4616 0.0387 Uiso 1.0 2 calc R
H15 H -0.4863 0.0637 0.5731 0.0435 Uiso 1.0 2 calc R
H16 H 0.4221 0.6261 0.7994 0.0425 Uiso 1.0 2 calc R
H17 H 0.4088 0.5397 0.7240 0.0425 Uiso 1.0 2 calc R
H18 H 0.5202 0.6181 0.7750 0.0425 Uiso 1.0 2 calc R
H19 H 0.2828 0.9229 1.2017 0.0471 Uiso 1.0 2 calc R
H20 H -0.4682 0.8033 0.9950 0.0506 Uiso 1.0 2 calc R
H21 H 0.3865 0.6233 0.9631 0.0320 Uiso 1.0 2 calc R
H22 H 0.5472 0.8996 1.1852 0.0504 Uiso 1.0 2 calc R
H23 H 0.6364 0.6812 0.6996 0.0486 Uiso 1.0 2 calc R
H24 H 0.7651 0.6508 0.6531 0.0507 Uiso 1.0 2 calc R
H25 H 0.6043 0.5438 0.8299 0.0387 Uiso 1.0 2 calc R
H26 H -0.3334 0.8488 0.7976 0.0480 Uiso 1.0 2 calc R
H27 H -0.4168 0.4556 0.6811 0.0465 Uiso 1.0 2 calc R
H28 H -0.3230 0.4625 0.6457 0.0465 Uiso 1.0 2 calc R
H29 H -0.3113 0.4678 0.7312 0.0465 Uiso 1.0 2 calc R
H30 H 0.6299 1.0189 1.3057 0.0578 Uiso 1.0 2 calc R
H31 H -0.5445 0.3009 0.6328 0.0428 Uiso 1.0 2 calc R
H32 H 0.1277 0.7884 1.0339 0.0519 Uiso 1.0 2 calc R
H33 H 0.0755 -0.0265 0.4819 0.0482 Uiso 1.0 2 calc R
H34 H 0.2308 0.3235 0.8656 0.0524 Uiso 1.0 2 calc R
H35 H 0.2717 0.4158 0.9433 0.0524 Uiso 1.0 2 calc R
H36 H 0.3079 0.3306 0.9380 0.0524 Uiso 1.0 2 calc R
H37 H 0.2399 0.8815 0.8856 0.0516 Uiso 1.0 2 calc R
H38 H 0.1527 0.9165 0.9055 0.0516 Uiso 1.0 2 calc R
H39 H 0.2674 0.9935 0.9279 0.0516 Uiso 1.0 2 calc R
H40 H -0.2391 0.1595 0.6581 0.0483 Uiso 1.0 2 calc R
H41 H -0.2453 0.1596 0.5744 0.0483 Uiso 1.0 2 calc R
H42 H -0.3229 0.0700 0.5860 0.0483 Uiso 1.0 2 calc R
H43 H 0.1358 0.9710 0.6293 0.0501 Uiso 1.0 2 calc R
H44 H 0.1170 0.7908 0.5663 0.0582 Uiso 1.0 2 calc R
H45 H 0.0088 0.7856 0.5780 0.0582 Uiso 1.0 2 calc R
H46 H 0.0621 0.7268 0.6098 0.0582 Uiso 1.0 2 calc R
H47 H -0.4637 0.8962 0.8225 0.0532 Uiso 1.0 2 calc R
H48 H 0.6328 0.3639 0.8672 0.0628 Uiso 1.0 2 calc R
H49 H 0.6769 0.4511 0.9485 0.0628 Uiso 1.0 2 calc R
H50 H 0.6990 0.4704 0.8745 0.0628 Uiso 1.0 2 calc R
H51 H 0.3665 1.0451 1.3219 0.0608 Uiso 1.0 2 calc R
H52 H 0.0407 -0.1565 0.3727 0.0505 Uiso 1.0 2 calc R
H53 H -0.0558 0.6411 0.9561 0.0673 Uiso 1.0 2 calc R
H54 H -0.1396 0.6523 0.9992 0.0673 Uiso 1.0 2 calc R
H55 H -0.0375 0.6516 1.0430 0.0673 Uiso 1.0 2 calc R
H56 H -0.3401 0.7506 0.9684 0.0492 Uiso 1.0 2 calc R
H57 H 0.2532 1.0882 0.8564 0.0501 Uiso 1.0 2 calc R
H58 H 0.0886 -0.2051 0.2413 0.0800 Uiso 1.0 2 calc R
H59 H 0.0535 -0.1535 0.1898 0.0800 Uiso 1.0 2 calc R
H60 H -0.0271 -0.2173 0.2210 0.0800 Uiso 1.0 2 calc R
H61 H -0.1412 0.8060 1.0356 0.0650 Uiso 1.0 2 calc R
H62 H -0.6793 0.1241 0.5319 0.0697 Uiso 1.0 2 calc R
H63 H -0.6748 0.1235 0.6154 0.0697 Uiso 1.0 2 calc R
H64 H -0.6567 0.0424 0.5532 0.0697 Uiso 1.0 2 calc R
H65 H 0.1472 0.1494 0.3678 0.0701 Uiso 1.0 2 calc R
H66 H 0.2074 0.9541 1.0754 0.0635 Uiso 1.0 2 calc R
H67 H 0.4825 0.6295 0.4878 0.0702 Uiso 1.0 2 calc R
H68 H -0.6325 0.8223 0.8931 0.0733 Uiso 1.0 2 calc R
H69 H -0.5663 0.9302 0.9036 0.0733 Uiso 1.0 2 calc R
H70 H -0.5647 0.9007 0.9760 0.0733 Uiso 1.0 2 calc R
H71 H 0.1139 1.0467 1.0971 0.0779 Uiso 1.0 2 calc R
H72 H 0.7843 0.5383 0.5223 0.0761 Uiso 1.0 2 calc R
H73 H 0.8466 0.6483 0.5359 0.0761 Uiso 1.0 2 calc R
H74 H 0.7625 0.5768 0.4566 0.0761 Uiso 1.0 2 calc R
H75 H 0.6099 0.5959 0.4416 0.0752 Uiso 1.0 2 calc R
H76 H 0.1103 0.0152 0.2569 0.0764 Uiso 1.0 2 calc R
H77 H -0.0616 0.9720 1.0783 0.0825 Uiso 1.0 2 calc R
H78 H 0.1603 1.1476 0.7184 0.0848 Uiso 1.0 2 calc R
H79 H 0.2694 1.1538 0.7086 0.0848 Uiso 1.0 2 calc R
H80 H 0.2555 1.1918 0.7920 0.0848 Uiso 1.0 2 calc R
H82 H 0.6153 1.1742 1.4029 0.1007 Uiso 1.0 2 calc R
H83 H 0.5862 1.0937 1.4383 0.1007 Uiso 1.0 2 calc R
H84 H 0.5102 1.1433 1.4245 0.1007 Uiso 1.0 2 calc R

loop_
_atom_site_aniso_label
_atom_site_aniso_U_11
_atom_site_aniso_U_22
_atom_site_aniso_U_33
_atom_site_aniso_U_12
_atom_site_aniso_U_13
_atom_site_aniso_U_23
In1 0.02338(12) 0.01845(11) 0.02249(11) 0.00843(8) 0.00500(8) 0.00772(8)
N1 0.0240(12) 0.0206(12) 0.0222(12) 0.0094(10) 0.0036(10) 0.0063(10)
N2 0.0241(13) 0.0221(12) 0.0206(12) 0.0083(10) 0.0047(10) 0.0086(10)
N3 0.0205(12) 0.0184(11) 0.0258(12) 0.0076(10) 0.0059(10) 0.0093(10)
N4 0.0246(13) 0.0208(12) 0.0252(12) 0.0106(10) 0.0061(10) 0.0089(10)
N5 0.0264(13) 0.0210(12) 0.0242(12) 0.0096(10) 0.0071(10) 0.0100(10)
N6 0.0280(13) 0.0182(11) 0.0229(12) 0.0104(10) 0.0058(10) 0.0056(10)
C1 0.0229(15) 0.0325(16) 0.0287(15) 0.0128(13) 0.0061(13) 0.0160(13)
C2 0.0251(15) 0.0252(14) 0.0249(14) 0.0126(12) 0.0067(12) 0.0114(12)
C3 0.0295(16) 0.0272(15) 0.0346(16) 0.0113(13) 0.0129(14) 0.0177(13)
C4 0.0283(15) 0.0202(13) 0.0252(14) 0.0111(12) 0.0069(12) 0.0110(12)
C5 0.0256(15) 0.0173(13) 0.0271(15) 0.0083(12) 0.0080(12) 0.0088(11)
C6 0.0396(18) 0.0303(16) 0.0292(16) 0.0166(14) 0.0091(14) 0.0139(13)
C7 0.0254(15) 0.0186(13) 0.0256(14) 0.0075(12) 0.0053(12) 0.0099(12)
C8 0.0272(16) 0.0314(16) 0.0284(15) 0.0162(13) 0.0084(13) 0.0112(13)
C9 0.0280(16) 0.0228(14) 0.0233(14) 0.0077(12) 0.0043(13) 0.0066(12)
C10 0.0278(15) 0.0233(14) 0.0229(14) 0.0125(12) 0.0031(12) 0.0072(12)
C11 0.0273(15) 0.0176(13) 0.0259(15) 0.0068(12) 0.0039(12) 0.0060(12)
C12 0.0274(16) 0.0219(14) 0.0315(16) 0.0073(12) 0.0060(13) 0.0130(12)
C13 0.0354(17) 0.0191(14) 0.0302(16) 0.0112(13) 0.0091(14) 0.0061(12)
C14 0.0297(16) 0.0253(15) 0.0307(16) 0.0082(13) 0.0054(13) 0.0128(13)
C15 0.0319(17) 0.0304(15) 0.0241(15) 0.0139(13) 0.0053(13) 0.0128(13)
C16 0.0320(17) 0.0296(16) 0.0313(16) 0.0134(14) 0.0079(14) 0.0139(13)
C17 0.0403(18) 0.0234(15) 0.0274(16) 0.0080(14) 0.0065(14) 0.0085(13)
C18 0.0201(14) 0.0211(14) 0.0270(15) 0.0080(12) 0.0030(12) 0.0084(12)
C19 0.0249(15) 0.0273(15) 0.0271(15) 0.0085(12) 0.0058(13) 0.0137(12)
C20 0.0410(19) 0.0470(19) 0.0328(17) 0.0283(16) 0.0091(15) 0.0152(15)
C21 0.044(2) 0.0427(19) 0.0325(17) 0.0254(16) 0.0071(15) 0.0037(15)
C22 0.0321(16) 0.0223(14) 0.0327(16) 0.0140(13) 0.0120(14) 0.0135(13)
C23 0.0282(16) 0.0260(15) 0.0267(15) 0.0063(13) 0.0011(13) 0.0075(13)
C24 0.0238(15) 0.0220(14) 0.0245(14) 0.0087(12) 0.0059(12) 0.0096(12)
C25 0.0298(16) 0.0277(15) 0.0257(15) 0.0143(13) 0.0061(13) 0.0095(12)
C26 0.0250(15) 0.0272(15) 0.0272(15) 0.0116(12) 0.0080(13) 0.0110(12)
C27 0.0273(15) 0.0216(14) 0.0270(15) 0.0105(12) 0.0071(13) 0.0076(12)
C28 0.0258(15) 0.0194(13) 0.0268(15) 0.0107(12) 0.0069(12) 0.0106(12)
C29 0.0392(18) 0.0363(17) 0.0288(16) 0.0161(15) 0.0132(14) 0.0202(14)
C30 0.0327(17) 0.0297(16) 0.0359(17) 0.0155(14) 0.0088(14) 0.0115(14)
C31 0.0266(16) 0.0218(14) 0.0411(17) 0.0124(12) 0.0129(14) 0.0152(13)
C32 0.0303(16) 0.0296(16) 0.0269(15) 0.0088(13) 0.0071(13) 0.0128(13)
C33 0.0273(16) 0.0215(14) 0.0264(15) 0.0093(12) 0.0016(13) 0.0092(12)
C34 0.0365(18) 0.0291(16) 0.0386(18) 0.0166(14) 0.0065(15) 0.0072(15)
C35 0.0339(17) 0.0315(16) 0.0350(17) 0.0148(14) 0.0106(14) 0.0187(14)
C36 0.0319(17) 0.0310(16) 0.0345(17) 0.0149(14) 0.0089(14) 0.0117(14)
C37 0.0304(16) 0.0249(15) 0.0342(16) 0.0148(13) 0.0061(14) 0.0112(13)
C38 0.0360(18) 0.0301(16) 0.0439(18) 0.0170(14) 0.0137(15) 0.0179(15)
C39 0.049(2) 0.0405(18) 0.0349(17) 0.0277(16) 0.0085(16) 0.0207(15)
C40 0.0301(17) 0.0254(15) 0.0439(18) 0.0106(13) 0.0137(15) 0.0131(14)
C41 0.0391(18) 0.0343(16) 0.0220(15) 0.0127(14) 0.0052(14) 0.0130(13)
C42 0.043(2) 0.049(2) 0.0297(17) 0.0182(17) 0.0085(15) 0.0170(15)
C43 0.0275(17) 0.0420(19) 0.0416(19) 0.0082(15) 0.0063(15) 0.0206(16)
C44 0.0353(18) 0.0294(16) 0.0399(18) 0.0154(14) 0.0089(15) 0.0099(14)
C45 0.0356(18) 0.0256(16) 0.0430(19) 0.0065(14) 0.0067(15) 0.0159(14)
C46 0.0393(18) 0.0388(18) 0.0406(18) 0.0231(15) 0.0198(15) 0.0229(15)
C47 0.0324(17) 0.0294(16) 0.0277(16) 0.0110(14) 0.0055(14) 0.0056(14)
C48 0.0318(17) 0.0388(18) 0.0396(18) 0.0139(15) 0.0079(15) 0.0218(15)
C49 0.0379(18) 0.0321(17) 0.0327(17) 0.0184(15) 0.0062(15) 0.0017(14)
C50 0.0381(18) 0.0392(18) 0.0391(18) 0.0189(15) 0.0165(15) 0.0235(15)
C51 0.0278(15) 0.0172(13) 0.0268(15) 0.0093(12) 0.0047(13) 0.0069(12)
C52 0.047(2) 0.0362(18) 0.0337(17) 0.0150(16) 0.0128(16) 0.0145(15)
C53 0.0285(16) 0.0191(13) 0.0307(15) 0.0115(12) 0.0086(13) 0.0105(12)
C54 0.0241(16) 0.0295(16) 0.0473(19) 0.0104(13) 0.0122(15) 0.0097(14)
C55 0.0346(18) 0.045(2) 0.0434(19) 0.0136(16) 0.0160(16) 0.0125(16)
C56 0.0250(15) 0.0267(15) 0.0245(15) 0.0097(12) 0.0040(12) 0.0074(12)
C57 0.043(2) 0.0335(18) 0.0392(19) 0.0092(16) 0.0024(16) 0.0113(15)
C58 0.0398(18) 0.0269(16) 0.0353(17) 0.0163(14) 0.0087(15) 0.0095(14)
C59 0.0408(19) 0.0435(19) 0.0406(19) 0.0180(16) 0.0169(16) 0.0172(16)
C60 0.0347(19) 0.0434(19) 0.056(3) 0.0184(16) 0.0133(17) 0.0251(17)
C61 0.0294(16) 0.0389(17) 0.0307(16) 0.0170(14) 0.0079(14) 0.0132(14)
C62 0.0390(19) 0.0332(17) 0.053(2) 0.0182(15) 0.0180(17) 0.0171(16)
C63 0.0381(19) 0.0335(17) 0.048(2) 0.0198(15) 0.0117(16) 0.0144(15)
C64 0.051(3) 0.0332(18) 0.0389(19) 0.0018(17) -0.0081(17) 0.0131(16)
C65 0.0301(17) 0.0427(18) 0.0421(18) 0.0186(15) 0.0098(15) 0.0222(15)
C66 0.044(2) 0.052(2) 0.0355(18) 0.0227(17) 0.0153(16) 0.0133(16)
C67 0.048(2) 0.0350(18) 0.0365(18) 0.0178(16) 0.0152(16) 0.0105(15)
C68 0.046(2) 0.047(2) 0.051(2) 0.0204(17) 0.0161(17) 0.0317(18)
C69 0.048(2) 0.0392(19) 0.061(3) 0.0239(17) 0.0318(19) 0.0290(18)
C70 0.043(2) 0.0335(18) 0.044(2) 0.0142(16) 0.0071(16) 0.0080(15)
C71 0.0385(19) 0.0268(16) 0.052(2) 0.0122(14) 0.0104(16) 0.0126(15)
C72 0.050(2) 0.0369(18) 0.054(2) 0.0234(16) 0.0223(18) 0.0283(17)
C73 0.062(3) 0.042(2) 0.043(2) 0.0215(18) 0.0084(18) 0.0203(17)
C74 0.0385(19) 0.0372(18) 0.065(3) 0.0186(16) 0.0153(18) 0.0248(18)
C75 0.049(3) 0.076(3) 0.061(3) 0.046(2) 0.0221(19) 0.038(3)
C76 0.088(3) 0.0366(19) 0.0375(19) 0.028(2) 0.031(2) 0.0188(16)
C77 0.0382(19) 0.0281(17) 0.056(3) 0.0147(15) 0.0156(17) 0.0112(16)
C78 0.042(2) 0.0312(17) 0.045(2) 0.0127(15) 0.0151(17) 0.0057(15)
C79 0.059(3) 0.053(3) 0.046(3) 0.014(2) 0.0124(19) 0.0179(19)
C80 0.0341(18) 0.0398(19) 0.046(2) 0.0155(15) 0.0102(16) 0.0129(16)
C81 0.0415(19) 0.0212(15) 0.057(3) 0.0108(14) 0.0181(17) 0.0078(15)
C82 0.057(3) 0.0280(17) 0.070(3) 0.0223(17) 0.032(2) 0.0264(18)
C83 0.077(3) 0.062(3) 0.042(3) 0.038(3) 0.003(2) -0.010(2)
C84 0.038(2) 0.073(3) 0.060(3) 0.025(2) 0.0117(19) 0.034(3)
C85 0.0295(19) 0.052(3) 0.084(3) 0.0068(17) 0.012(2) 0.027(3)
C86 0.094(3) 0.040(2) 0.051(3) 0.034(3) 0.029(3) 0.0180(18)
C87 0.044(3) 0.059(3) 0.046(3) 0.0100(19) 0.0115(18) 0.0200(19)
C88 0.079(3) 0.0272(17) 0.0290(18) 0.0054(18) -0.0000(19) 0.0121(15)
C89 0.058(3) 0.099(4) 0.046(3) 0.050(3) 0.024(2) 0.038(3)
C90 0.053(3) 0.062(3) 0.095(4) 0.039(2) 0.038(3) 0.039(3)
C91 0.078(3) 0.047(3) 0.069(3) 0.023(3) 0.018(3) 0.027(3)
C92 0.077(3) 0.070(3) 0.086(3) 0.051(3) 0.053(3) 0.048(3)
C93 0.072(3) 0.097(4) 0.045(3) 0.051(3) 0.032(3) 0.035(3)
C94 0.108(4) 0.065(3) 0.037(2) 0.051(3) 0.029(3) 0.0228(19)
C95 0.074(3) 0.067(3) 0.084(4) 0.049(3) 0.017(3) 0.034(3)
C96 0.103(4) 0.033(2) 0.095(4) 0.033(3) 0.046(3) 0.034(3)
C97 0.147(5) 0.035(3) 0.039(3) 0.014(3) 0.001(3) 0.0120(18)

loop_
_atom_type_symbol
_atom_type_description
_atom_type_scat_dispersion_real
_atom_type_scat_dispersion_imag
_atom_type_scat_source
C C 0.0033 0.0016
;
International Tables for Crystallography
(1992, Vol. C, Tables 4.2.6.8 and 6.1.1.4)
;
H H 0.0000 0.0000
;
International Tables for Crystallography
(1992, Vol. C, Table 6.1.1.4)
;
In In -0.7276 1.3100
;
International Tables for Crystallography
(1992, Vol. C, Tables 4.2.6.8 and 6.1.1.4)
;
N N 0.0061 0.0033
;
International Tables for Crystallography
(1992, Vol. C, Tables 4.2.6.8 and 6.1.1.4)
;

loop_
_geom_angle_atom_site_label_1
_geom_angle_atom_site_label_2
_geom_angle_atom_site_label_3
_geom_angle
_geom_angle_publ_flag
N1 In1 N2 174.14(10) yes
N1 In1 N3 87.59(9) yes
N1 In1 N4 93.53(9) yes
N1 In1 N5 92.92(9) yes
N1 In1 N6 84.24(9) yes
N2 In1 N3 94.49(9) yes
N2 In1 N4 92.14(9) yes
N2 In1 N5 85.39(9) yes
N2 In1 N6 90.31(9) yes
N3 In1 N4 83.78(10) yes
N3 In1 N5 175.96(10) yes
N3 In1 N6 89.02(10) yes
N4 In1 N5 92.20(10) yes
N4 In1 N6 172.55(9) yes
N5 In1 N6 95.02(10) yes
In1 N1 C24 127.52(17) yes
In1 N1 C27 125.4(3) yes
C24 N1 C27 106.3(2) yes
In1 N2 C18 127.8(2) yes
In1 N2 C32 125.81(17) yes
C18 N2 C32 106.3(2) yes
In1 N3 C2 123.7(3) yes
In1 N3 C7 127.9(2) yes
C2 N3 C7 106.5(3) yes
In1 N4 C26 124.8(2) yes
In1 N4 C51 127.7(2) yes
C26 N4 C51 106.6(3) yes
In1 N5 C5 127.4(2) yes
In1 N5 C15 125.82(17) yes
C5 N5 C15 106.7(3) yes
In1 N6 C11 125.0(3) yes
In1 N6 C28 127.49(15) yes
C11 N6 C28 106.7(3) yes
C2 C1 C12 105.8(3) yes
C2 C1 C35 123.1(3) yes
C12 C1 C35 131.1(3) yes
N3 C2 C1 112.0(3) yes
C5 C3 C29 108.2(3) yes
C10 C4 C24 116.5(2) yes
C10 C4 C28 115.3(3) yes
C24 C4 C28 128.2(3) yes
N5 C5 C3 107.7(3) yes
N5 C5 C53 125.6(3) yes
C3 C5 C53 126.7(3) yes
C10 C6 C39 118.0(3) yes
C10 C6 C68 121.5(4) yes
C39 C6 C68 120.5(4) yes
N3 C7 C12 107.7(3) yes
N3 C7 C33 125.0(3) yes
C12 C7 C33 127.2(3) yes
C26 C8 C30 128.0(3) yes
C26 C8 C37 105.7(3) yes
C30 C8 C37 126.3(4) yes
C27 C9 C36 127.8(4) yes
C27 C9 C56 105.2(3) yes
C36 C9 C56 127.0(3) yes
C4 C10 C6 120.1(3) yes
C4 C10 C25 119.1(3) yes
C6 C10 C25 120.8(3) yes
N6 C11 C13 111.5(3) yes
C1 C12 C7 108.0(3) yes
C11 C13 C22 105.7(3) yes
C11 C13 C58 125.4(3) yes
C22 C13 C58 128.9(4) yes
C19 C14 C45 118.6(4) yes
C19 C14 C71 121.3(3) yes
C45 C14 C71 120.1(3) yes
N5 C15 C29 111.5(3) yes
C19 C16 C63 120.8(3) yes
C19 C16 C65 118.9(3) yes
C63 C16 C65 120.3(4) yes
C47 C17 C52 122.0(3) yes
C47 C17 C57 119.7(4) yes
C52 C17 C57 118.3(3) yes
N2 C18 C23 108.3(3) yes
N2 C18 C53 125.3(3) yes
C23 C18 C53 126.4(3) yes
C14 C19 C16 120.4(3) yes
C14 C19 C53 120.4(3) yes
C16 C19 C53 119.2(3) yes
C39 C20 C61 118.0(4) yes
C39 C20 C75 121.9(4) yes
C61 C20 C75 120.1(4) yes
C78 C21 C83 120.2(4) yes
C78 C21 C94 118.1(3) yes
C83 C21 C94 121.7(4) yes
C13 C22 C28 107.7(3) yes
C18 C23 C41 107.7(3) yes
N1 C24 C4 125.9(2) yes
N1 C24 C56 108.5(3) yes
C4 C24 C56 125.7(3) yes
C10 C25 C48 121.5(3) yes
C10 C25 C61 118.5(4) yes
C48 C25 C61 119.9(3) yes
N4 C26 C8 111.8(3) yes
N1 C27 C9 112.0(3) yes
N6 C28 C4 125.4(3) yes
N6 C28 C22 108.4(2) yes
C4 C28 C22 126.1(3) yes
C3 C29 C15 105.9(3) yes
C8 C30 C44 174.6(4) yes
C33 C31 C38 119.2(3) yes
C33 C31 C40 120.2(3) yes
C38 C31 C40 120.6(3) yes
N2 C32 C41 111.5(3) yes
C7 C33 C31 116.4(3) yes
C7 C33 C51 127.6(3) yes
C31 C33 C51 115.9(3) yes
C49 C34 C58 177.3(4) yes
C1 C35 C50 174.3(4) yes
C9 C36 C47 177.1(4) yes
C8 C37 C51 108.1(3) yes
C31 C38 C72 118.5(3) yes
C31 C38 C73 122.1(3) yes
C72 C38 C73 119.3(4) yes
C6 C39 C20 122.2(4) yes
C31 C40 C70 122.2(3) yes
C31 C40 C81 118.1(4) yes
C70 C40 C81 119.8(3) yes
C23 C41 C32 106.1(3) yes
C66 C42 C79 121.5(4) yes
C66 C42 C84 117.2(4) yes
C79 C42 C84 121.3(4) yes
C45 C43 C65 118.1(3) yes
C45 C43 C85 120.7(3) yes
C65 C43 C85 121.2(4) yes
C30 C44 C54 175.3(5) yes
C14 C45 C43 121.9(3) yes
C50 C46 C59 120.9(4) yes
C50 C46 C89 120.6(4) yes
C59 C46 C89 118.3(4) yes
C17 C47 C36 176.9(4) yes
C34 C49 C67 119.7(4) yes
C34 C49 C86 121.0(4) yes
C67 C49 C86 119.2(3) yes
C35 C50 C46 177.7(4) yes
N4 C51 C33 125.7(3) yes
N4 C51 C37 107.8(3) yes
C33 C51 C37 126.4(3) yes
C17 C52 C76 120.6(4) yes
C5 C53 C18 127.9(3) yes
C5 C53 C19 115.7(3) yes
C18 C53 C19 116.4(3) yes
C44 C54 C62 118.9(4) yes
C44 C54 C80 122.6(4) yes
C62 C54 C80 118.4(4) yes
C77 C55 C80 120.2(4) yes
C9 C56 C24 107.9(3) yes
C17 C57 C64 121.2(4) yes
C13 C58 C34 178.4(4) yes
C46 C59 C60 120.8(4) yes
C59 C60 C69 121.3(4) yes
C20 C61 C25 122.4(3) yes
C54 C62 C74 120.9(4) yes
C57 C64 C88 120.9(4) yes
C16 C65 C43 122.0(4) yes
C42 C66 C87 121.6(4) yes
C49 C67 C78 120.1(4) yes
C60 C69 C92 121.7(4) yes
C60 C69 C93 118.1(4) yes
C92 C69 C93 120.1(4) yes
C38 C72 C82 122.4(4) yes
C62 C74 C77 120.3(4) yes
C52 C76 C88 120.5(4) yes
C55 C77 C74 120.0(4) yes
C55 C77 C90 120.9(4) yes
C74 C77 C90 119.1(4) yes
C21 C78 C67 122.2(4) yes
C54 C80 C55 120.1(4) yes
C40 C81 C82 121.7(3) yes
C72 C82 C81 118.6(4) yes
C72 C82 C96 120.5(4) yes
C81 C82 C96 120.9(3) yes
C42 C84 C95 121.6(4) yes
C49 C86 C94 119.7(4) yes
C66 C87 C91 120.3(4) yes
C64 C88 C76 118.5(3) yes
C64 C88 C97 121.8(4) yes
C76 C88 C97 119.7(5) yes
C46 C89 C93 120.4(4) yes
C87 C91 C95 119.4(4) yes
C69 C93 C89 121.0(4) yes
C21 C94 C86 120.6(4) yes
C84 C95 C91 119.8(5) yes
N3 C2 H1 124.007 no
C1 C2 H1 124.006 no
C5 C3 H2 125.908 no
C29 C3 H2 125.930 no
N6 C11 H3 124.248 no
C13 C11 H3 124.251 no
C1 C12 H4 126.001 no
C7 C12 H4 126.019 no
N5 C15 H5 124.263 no
C29 C15 H5 124.253 no
C13 C22 H6 126.166 no
C28 C22 H6 126.168 no
C18 C23 H7 126.158 no
C41 C23 H7 126.152 no
N4 C26 H8 124.120 no
C8 C26 H8 124.122 no
N1 C27 H9 123.974 no
C9 C27 H9 123.977 no
C3 C29 H10 127.034 no
C15 C29 H10 127.030 no
N2 C32 H11 124.224 no
C41 C32 H11 124.236 no
C8 C37 H12 125.950 no
C51 C37 H12 125.947 no
C6 C39 H13 118.897 no
C20 C39 H13 118.902 no
C23 C41 H14 126.938 no
C32 C41 H14 126.924 no
C14 C45 H15 119.035 no
C43 C45 H15 119.024 no
C25 C48 H16 109.467 no
C25 C48 H17 109.468 no
C25 C48 H18 109.465 no
H16 C48 H17 109.484 no
H16 C48 H18 109.471 no
H17 C48 H18 109.472 no
C17 C52 H19 119.715 no
C76 C52 H19 119.712 no
C77 C55 H20 119.896 no
C80 C55 H20 119.896 no
C9 C56 H21 126.033 no
C24 C56 H21 126.027 no
C17 C57 H22 119.392 no
C64 C57 H22 119.388 no
C46 C59 H23 119.614 no
C60 C59 H23 119.631 no
C59 C60 H24 119.339 no
C69 C60 H24 119.347 no
C20 C61 H25 118.818 no
C25 C61 H25 118.814 no
C54 C62 H26 119.547 no
C74 C62 H26 119.536 no
C16 C63 H27 109.471 no
C16 C63 H28 109.469 no
C16 C63 H29 109.470 no
H27 C63 H28 109.466 no
H27 C63 H29 109.473 no
H28 C63 H29 109.478 no
C57 C64 H30 119.541 no
C88 C64 H30 119.548 no
C16 C65 H31 119.012 no
C43 C65 H31 119.007 no
C42 C66 H32 119.186 no
C87 C66 H32 119.183 no
C49 C67 H33 119.940 no
C78 C67 H33 119.937 no
C6 C68 H34 109.463 no
C6 C68 H35 109.463 no
C6 C68 H36 109.477 no
H34 C68 H35 109.473 no
H34 C68 H36 109.475 no
H35 C68 H36 109.477 no
C40 C70 H37 109.478 no
C40 C70 H38 109.476 no
C40 C70 H39 109.479 no
H37 C70 H38 109.463 no
H37 C70 H39 109.458 no
H38 C70 H39 109.473 no
C14 C71 H40 109.468 no
C14 C71 H41 109.467 no
C14 C71 H42 109.482 no
H40 C71 H41 109.466 no
H40 C71 H42 109.476 no
H41 C71 H42 109.468 no
C38 C72 H43 118.815 no
C82 C72 H43 118.822 no
C38 C73 H44 109.471 no
C38 C73 H45 109.471 no
C38 C73 H46 109.481 no
H44 C73 H45 109.463 no
H44 C73 H46 109.470 no
H45 C73 H46 109.472 no
C62 C74 H47 119.859 no
C77 C74 H47 119.858 no
C20 C75 H48 109.474 no
C20 C75 H49 109.472 no
C20 C75 H50 109.474 no
H48 C75 H49 109.474 no
H48 C75 H50 109.465 no
H49 C75 H50 109.468 no
C52 C76 H51 119.744 no
C88 C76 H51 119.733 no
C21 C78 H52 118.882 no
C67 C78 H52 118.897 no
C42 C79 H53 109.471 no
C42 C79 H54 109.471 no
C42 C79 H55 109.471 no
H53 C79 H54 109.475 no
H53 C79 H55 109.471 no
H54 C79 H55 109.467 no
C54 C80 H56 119.938 no
C55 C80 H56 119.964 no
C40 C81 H57 119.140 no
C82 C81 H57 119.119 no
C21 C83 H58 109.469 no
C21 C83 H59 109.474 no
C21 C83 H60 109.471 no
H58 C83 H59 109.472 no
H58 C83 H60 109.462 no
H59 C83 H60 109.479 no
C42 C84 H61 119.208 no
C95 C84 H61 119.214 no
C43 C85 H62 109.471 no
C43 C85 H63 109.476 no
C43 C85 H64 109.476 no
H62 C85 H63 109.467 no
H62 C85 H64 109.468 no
H63 C85 H64 109.468 no
C49 C86 H65 120.158 no
C94 C86 H65 120.150 no
C66 C87 H66 119.842 no
C91 C87 H66 119.830 no
C46 C89 H67 119.778 no
C93 C89 H67 119.798 no
C77 C90 H68 109.469 no
C77 C90 H69 109.472 no
C77 C90 H70 109.462 no
H68 C90 H69 109.473 no
H68 C90 H70 109.475 no
H69 C90 H70 109.476 no
C87 C91 H71 120.280 no
C95 C91 H71 120.285 no
C69 C92 H72 109.468 no
C69 C92 H73 109.470 no
C69 C92 H74 109.480 no
H72 C92 H73 109.464 no
H72 C92 H74 109.482 no
H73 C92 H74 109.465 no
C69 C93 H75 119.481 no
C89 C93 H75 119.487 no
C21 C94 H76 119.676 no
C86 C94 H76 119.694 no
C84 C95 H77 120.106 no
C91 C95 H77 120.110 no
C82 C96 H78 109.472 no
C82 C96 H79 109.472 no
C82 C96 H80 109.475 no
H78 C96 H79 109.465 no
H78 C96 H80 109.471 no
H79 C96 H80 109.473 no
C88 C97 H82 109.469 no
C88 C97 H83 109.477 no
C88 C97 H84 109.470 no
H82 C97 H83 109.467 no
H82 C97 H84 109.477 no
H83 C97 H84 109.468 no

loop_
_geom_bond_atom_site_label_1
_geom_bond_atom_site_label_2
_geom_bond_distance
_geom_bond_publ_flag
In1 N1 2.219(2) yes
In1 N2 2.194(2) yes
In1 N3 2.233(3) yes
In1 N4 2.233(3) yes
In1 N5 2.203(3) yes
In1 N6 2.242(3) yes
N1 C24 1.407(5) yes
N1 C27 1.332(4) yes
N2 C18 1.400(3) yes
N2 C32 1.336(5) yes
N3 C2 1.333(4) yes
N3 C7 1.411(4) yes
N4 C26 1.335(4) yes
N4 C51 1.412(4) yes
N5 C5 1.398(3) yes
N5 C15 1.339(4) yes
N6 C11 1.332(3) yes
N6 C28 1.406(4) yes
C1 C2 1.410(4) yes
C1 C12 1.379(5) yes
C1 C35 1.430(5) yes
C3 C5 1.420(5) yes
C3 C29 1.368(4) yes
C4 C10 1.512(5) yes
C4 C24 1.405(5) yes
C4 C28 1.394(3) yes
C5 C53 1.405(4) yes
C6 C10 1.403(5) yes
C6 C39 1.402(6) yes
C6 C68 1.506(5) yes
C7 C12 1.419(5) yes
C7 C33 1.394(5) yes
C8 C26 1.417(5) yes
C8 C30 1.427(5) yes
C8 C37 1.381(5) yes
C9 C27 1.420(4) yes
C9 C36 1.419(4) yes
C9 C56 1.386(5) yes
C10 C25 1.398(5) yes
C11 C13 1.425(5) yes
C13 C22 1.380(4) yes
C13 C58 1.436(4) yes
C14 C19 1.401(4) yes
C14 C45 1.390(4) yes
C14 C71 1.506(6) yes
C15 C29 1.407(5) yes
C16 C19 1.403(6) yes
C16 C63 1.514(5) yes
C16 C65 1.386(4) yes
C17 C47 1.439(4) yes
C17 C52 1.389(6) yes
C17 C57 1.387(5) yes
C18 C23 1.412(4) yes
C18 C53 1.401(5) yes
C19 C53 1.503(4) yes
C20 C39 1.383(5) yes
C20 C61 1.383(6) yes
C20 C75 1.513(6) yes
C21 C78 1.366(6) yes
C21 C83 1.518(5) yes
C21 C94 1.388(7) yes
C22 C28 1.416(5) yes
C23 C41 1.369(5) yes
C24 C56 1.410(3) yes
C25 C48 1.507(6) yes
C25 C61 1.389(5) yes
C30 C44 1.202(6) yes
C31 C33 1.509(5) yes
C31 C38 1.407(5) yes
C31 C40 1.401(4) yes
C32 C41 1.407(4) yes
C33 C51 1.396(5) yes
C34 C49 1.446(5) yes
C34 C58 1.196(5) yes
C35 C50 1.197(5) yes
C36 C47 1.203(4) yes
C37 C51 1.417(5) yes
C38 C72 1.393(6) yes
C38 C73 1.508(4) yes
C40 C70 1.506(6) yes
C40 C81 1.410(6) yes
C42 C66 1.381(5) yes
C42 C79 1.504(6) yes
C42 C84 1.388(7) yes
C43 C45 1.393(6) yes
C43 C65 1.387(5) yes
C43 C85 1.509(5) yes
C44 C54 1.434(6) yes
C46 C50 1.448(6) yes
C46 C59 1.384(6) yes
C46 C89 1.387(6) yes
C49 C67 1.387(6) yes
C49 C86 1.378(6) yes
C52 C76 1.390(4) yes
C54 C62 1.400(6) yes
C54 C80 1.393(6) yes
C55 C77 1.383(6) yes
C55 C80 1.403(6) yes
C57 C64 1.383(4) yes
C59 C60 1.384(6) yes
C60 C69 1.363(6) yes
C62 C74 1.385(6) yes
C64 C88 1.375(7) yes
C66 C87 1.381(6) yes
C67 C78 1.367(5) yes
C69 C92 1.504(7) yes
C69 C93 1.396(7) yes
C72 C82 1.372(5) yes
C74 C77 1.373(6) yes
C76 C88 1.402(6) yes
C77 C90 1.522(7) yes
C81 C82 1.389(7) yes
C82 C96 1.516(6) yes
C84 C95 1.380(7) yes
C86 C94 1.402(6) yes
C87 C91 1.365(8) yes
C88 C97 1.499(5) yes
C89 C93 1.379(7) yes
C91 C95 1.386(7) yes
C2 H1 0.950 no
C3 H2 0.950 no
C11 H3 0.950 no
C12 H4 0.950 no
C15 H5 0.950 no
C22 H6 0.950 no
C23 H7 0.950 no
C26 H8 0.950 no
C27 H9 0.950 no
C29 H10 0.950 no
C32 H11 0.950 no
C37 H12 0.950 no
C39 H13 0.950 no
C41 H14 0.950 no
C45 H15 0.950 no
C48 H16 0.980 no
C48 H17 0.980 no
C48 H18 0.980 no
C52 H19 0.950 no
C55 H20 0.950 no
C56 H21 0.950 no
C57 H22 0.950 no
C59 H23 0.950 no
C60 H24 0.950 no
C61 H25 0.950 no
C62 H26 0.950 no
C63 H27 0.980 no
C63 H28 0.980 no
C63 H29 0.980 no
C64 H30 0.950 no
C65 H31 0.950 no
C66 H32 0.950 no
C67 H33 0.950 no
C68 H34 0.980 no
C68 H35 0.980 no
C68 H36 0.980 no
C70 H37 0.980 no
C70 H38 0.980 no
C70 H39 0.980 no
C71 H40 0.980 no
C71 H41 0.980 no
C71 H42 0.980 no
C72 H43 0.950 no
C73 H44 0.980 no
C73 H45 0.980 no
C73 H46 0.980 no
C74 H47 0.950 no
C75 H48 0.980 no
C75 H49 0.980 no
C75 H50 0.980 no
C76 H51 0.950 no
C78 H52 0.950 no
C79 H53 0.980 no
C79 H54 0.980 no
C79 H55 0.980 no
C80 H56 0.950 no
C81 H57 0.950 no
C83 H58 0.980 no
C83 H59 0.980 no
C83 H60 0.980 no
C84 H61 0.950 no
C85 H62 0.980 no
C85 H63 0.980 no
C85 H64 0.980 no
C86 H65 0.950 no
C87 H66 0.950 no
C89 H67 0.950 no
C90 H68 0.980 no
C90 H69 0.980 no
C90 H70 0.980 no
C91 H71 0.950 no
C92 H72 0.980 no
C92 H73 0.980 no
C92 H74 0.980 no
C93 H75 0.950 no
C94 H76 0.950 no
C95 H77 0.950 no
C96 H78 0.980 no
C96 H79 0.980 no
C96 H80 0.980 no
C97 H82 0.980 no
C97 H83 0.980 no
C97 H84 0.980 no

loop_
_geom_contact_atom_site_label_1
_geom_contact_atom_site_label_2
_geom_contact_distance
_geom_contact_publ_flag
_geom_contact_site_symmetry_2
N1 C15 3.300(4) no .
N1 C28 3.091(4) no .
N2 C5 3.075(4) no .
N2 C11 3.214(5) no .
N3 C32 3.358(3) no .
N3 C51 3.061(5) no .
N4 C7 3.076(4) no .
N4 C27 3.335(4) no .
N5 C18 3.081(4) no .
N5 C26 3.279(5) no .
N6 C2 3.149(4) no .
N6 C24 3.077(3) no .
C2 C28 3.461(5) no .
C2 C33 3.544(5) no .
C2 C48 3.546(5) no .
C2 C50 3.554(5) no .
C3 C14 3.437(4) no .
C3 C19 2.915(5) no .
C4 C11 3.543(4) no .
C4 C27 3.553(5) no .
C4 C48 2.922(5) no .
C4 C68 2.950(6) no .
C5 C14 3.282(3) no .
C5 C16 3.337(5) no .
C5 C63 3.586(6) no .
C5 C71 3.472(4) no .
C6 C22 3.528(4) no .
C6 C24 3.345(6) no .
C6 C28 3.326(5) no .
C6 C56 3.540(5) no .
C6 C61 2.780(5) no .
C7 C38 3.194(6) no .
C7 C40 3.451(5) no .
C7 C73 3.294(6) no .
C10 C20 2.798(6) no .
C10 C22 2.884(4) no .
C10 C56 2.909(5) no .
C11 C32 3.562(5) no .
C12 C31 2.936(5) no .
C12 C38 3.377(6) no .
C12 C73 3.535(6) no .
C14 C18 3.366(4) no .
C14 C23 3.585(5) no .
C14 C65 2.782(6) no .
C15 C53 3.556(4) no .
C16 C18 3.279(5) no .
C16 C23 3.506(5) no .
C16 C45 2.778(5) no .
C17 C88 2.808(4) no .
C18 C63 3.399(5) no .
C18 C71 3.595(5) no .
C19 C23 2.916(5) no .
C19 C43 2.799(4) no .
C21 C49 2.792(5) no .
C22 C25 3.432(4) no .
C24 C25 3.332(5) no .
C24 C48 3.528(5) no .
C24 C68 3.519(6) no .
C25 C28 3.257(4) no .
C25 C39 2.778(6) no .
C25 C56 3.563(5) no .
C26 C33 3.554(5) no .
C28 C48 3.431(4) no .
C28 C68 3.597(6) no .
C30 C62 3.496(6) no .
C31 C37 2.907(5) no .
C31 C82 2.801(5) no .
C32 C53 3.545(5) no .
C33 C70 2.962(4) no .
C33 C73 2.945(6) no .
C35 C48 3.426(6) no .
C35 C59 3.555(6) no .
C35 C89 3.561(6) no .
C36 C52 3.595(5) no .
C36 C57 3.519(4) no .
C37 C40 3.319(4) no .
C37 C44 3.584(5) no .
C37 C70 3.429(4) no .
C38 C51 3.422(5) no .
C38 C81 2.783(4) no .
C40 C51 3.193(4) no .
C40 C72 2.787(6) no .
C42 C91 2.795(6) no .
C46 C69 2.801(6) no .
C48 C50 3.593(6) no .
C51 C70 3.284(4) no .
C52 C64 2.763(6) no .
C53 C63 2.912(6) no .
C53 C71 2.944(5) no .
C54 C77 2.797(6) no .
C55 C62 2.763(6) no .
C57 C76 2.754(7) no .
C58 C67 3.521(5) no .
C58 C86 3.571(5) no .
C59 C93 2.742(6) no .
C60 C89 2.750(6) no .
C66 C95 2.743(8) no .
C67 C94 2.750(6) no .
C74 C80 2.776(7) no .
C78 C86 2.746(6) no .
C84 C87 2.742(6) no .
C1 C41 3.585(4) no 2_566
C3 C75 3.451(6) no 1_455
C22 C96 3.525(7) no 1_545
C35 C97 3.539(6) no 2_677
C41 C1 3.585(4) no 2_566
C41 C92 3.540(7) no 1_455
C45 C88 3.537(6) no 2_567
C48 C54 3.544(4) no 1_655
C48 C80 3.566(4) no 1_655
C54 C48 3.544(4) no 1_455
C56 C75 3.563(6) no 2_667
C70 C90 3.541(7) no 1_655
C71 C78 3.559(6) no 2_556
C75 C3 3.451(6) no 1_655
C75 C56 3.563(6) no 2_667
C78 C71 3.559(6) no 2_556
C80 C48 3.566(4) no 1_455
C88 C45 3.537(6) no 2_567
C90 C70 3.541(7) no 1_455
C92 C41 3.540(7) no 1_655
C96 C22 3.525(7) no 1_565
C97 C35 3.539(6) no 2_677
In1 H1 3.2974 no .
In1 H3 3.3289 no .
In1 H5 3.3186 no .
In1 H8 3.3188 no .
In1 H9 3.3150 no .
In1 H11 3.3067 no .
N1 H5 2.7873 no .
N1 H21 3.2017 no .
N2 H3 2.6985 no .
N2 H7 3.1954 no .
N2 H14 3.1778 no .
N3 H4 3.2029 no .
N3 H11 2.8567 no .
N3 H46 3.3887 no .
N4 H9 2.8401 no .
N4 H12 3.2030 no .
N5 H2 3.1905 no .
N5 H8 2.7604 no .
N5 H10 3.1812 no .
N6 H1 2.6079 no .
N6 H6 3.2058 no .
C1 H16 3.1929 no .
C1 H17 3.3513 no .
C2 H4 3.1468 no .
C2 H11 3.2641 no .
C2 H16 3.0947 no .
C2 H17 3.0796 no .
C3 H5 3.1278 no .
C3 H29 3.4899 no .
C3 H40 3.0456 no .
C4 H1 3.3197 no .
C4 H6 2.8224 no .
C4 H16 2.7430 no .
C4 H17 2.9760 no .
C4 H21 2.8129 no .
C4 H34 2.8564 no .
C4 H35 2.9149 no .
C5 H5 3.1133 no .
C5 H8 3.0559 no .
C5 H10 3.1807 no .
C5 H29 3.0943 no .
C5 H40 2.9839 no .
C6 H6 3.1405 no .
C6 H21 3.1515 no .
C7 H1 3.1173 no .
C7 H37 3.2299 no .
C7 H46 2.6474 no .
C10 H6 2.6756 no .
C10 H13 3.2614 no .
C10 H16 2.7266 no .
C10 H17 2.8477 no .
C10 H18 3.3200 no .
C10 H21 2.6944 no .
C10 H25 3.2510 no .
C10 H34 2.7883 no .
C10 H35 2.7839 no .
C10 H36 3.3285 no .
C11 H1 3.0058 no .
C11 H6 3.1607 no .
C12 H1 3.1361 no .
C12 H44 3.5372 no .
C12 H46 3.1393 no .
C13 H1 3.4395 no .
C14 H2 3.0286 no .
C14 H7 3.2106 no .
C15 H2 3.1382 no .
C15 H8 3.2292 no .
C16 H2 3.2964 no .
C16 H7 3.1570 no .
C17 H30 3.2646 no .
C17 H51 3.2676 no .
C18 H3 3.2925 no .
C18 H11 3.1072 no .
C18 H14 3.1690 no .
C18 H28 2.9475 no .
C18 H29 3.4653 no .
C18 H41 3.1499 no .
C19 H2 2.7136 no .
C19 H7 2.7155 no .
C19 H15 3.2568 no .
C19 H27 3.3289 no .
C19 H28 2.7927 no .
C19 H29 2.7725 no .
C19 H31 3.2576 no .
C19 H40 2.7807 no .
C19 H41 2.7815 no .
C19 H42 3.3247 no .
C21 H33 3.2432 no .
C21 H65 3.2791 no .
C22 H1 3.3123 no .
C22 H3 3.1488 no .
C22 H17 3.1386 no .
C22 H34 3.3831 no .
C23 H11 3.1312 no .
C23 H28 3.0846 no .
C23 H41 3.3023 no .
C24 H5 3.4916 no .
C24 H9 3.1100 no .
C24 H16 2.9648 no .
C24 H34 3.5991 no .
C24 H35 3.0708 no .
C25 H6 3.0703 no .
C25 H21 3.2114 no .
C26 H9 3.3089 no .
C26 H12 3.1524 no .
C26 H29 3.2600 no .
C27 H5 3.0909 no .
C27 H21 3.1530 no .
C28 H1 2.7903 no .
C28 H3 3.1139 no .
C28 H16 3.4315 no .
C28 H17 3.0610 no .
C28 H34 3.1259 no .
C30 H8 2.8482 no .
C30 H12 2.8102 no .
C30 H26 3.4160 no .
C31 H4 2.7480 no .
C31 H12 2.7025 no .
C31 H37 2.6900 no .
C31 H38 2.9201 no .
C31 H39 3.3127 no .
C31 H43 3.2630 no .
C31 H44 3.1816 no .
C31 H45 3.1575 no .
C31 H46 2.5974 no .
C31 H57 3.2676 no .
C32 H3 2.9221 no .
C32 H7 3.1423 no .
C33 H4 2.8422 no .
C33 H12 2.8259 no .
C33 H37 2.6747 no .
C33 H38 3.1577 no .
C33 H45 3.5817 no .
C33 H46 2.4474 no .
C34 H33 2.6152 no .
C34 H65 2.6348 no .
C35 H1 2.7530 no .
C35 H4 2.8949 no .
C35 H16 3.2559 no .
C35 H17 3.0600 no .
C35 H18 3.3993 no .
C35 H23 3.5154 no .
C35 H67 3.5281 no .
C36 H9 2.8398 no .
C36 H19 3.5856 no .
C36 H21 2.8232 no .
C36 H22 3.4506 no .
C37 H8 3.1418 no .
C37 H38 2.8752 no .
C38 H4 3.0499 no .
C38 H12 3.3471 no .
C39 H25 3.2276 no .
C39 H34 3.1460 no .
C39 H35 3.1461 no .
C39 H36 2.5594 no .
C39 H48 2.7847 no .
C39 H49 2.7843 no .
C39 H50 3.3180 no .
C40 H4 3.3938 no .
C40 H12 2.9433 no .
C42 H66 3.2634 no .
C42 H77 3.2690 no .
C44 H26 2.5990 no .
C44 H56 2.6677 no .
C45 H31 3.2419 no .
C45 H40 3.1324 no .
C45 H41 3.1309 no .
C45 H42 2.5444 no .
C45 H62 3.1429 no .
C45 H63 3.1445 no .
C45 H64 2.5617 no .
C46 H24 3.2575 no .
C46 H75 3.2537 no .
C47 H19 2.6521 no .
C47 H22 2.6004 no .
C48 H1 3.1979 no .
C48 H6 3.5979 no .
C48 H23 3.4156 no .
C48 H25 2.6431 no .
C49 H52 3.2386 no .
C49 H76 3.2586 no .
C50 H1 3.5889 no .
C50 H17 3.2178 no .
C50 H18 3.2951 no .
C50 H23 2.6316 no .
C50 H67 2.6314 no .
C51 H8 3.1211 no .
C51 H9 3.4353 no .
C51 H37 3.1041 no .
C51 H38 3.0469 no .
C51 H46 3.1685 no .
C52 H22 3.2428 no .
C53 H2 2.8396 no .
C53 H7 2.8266 no .
C53 H8 3.5603 no .
C53 H28 2.8899 no .
C53 H29 2.8012 no .
C53 H40 2.8663 no .
C53 H41 2.8932 no .
C54 H20 3.2780 no .
C54 H47 3.2784 no .
C55 H47 3.2445 no .
C55 H68 2.9332 no .
C55 H69 3.2867 no .
C55 H70 2.6492 no .
C56 H9 3.1419 no .
C56 H16 3.2517 no .
C56 H35 3.1516 no .
C57 H19 3.2442 no .
C58 H3 2.8177 no .
C58 H6 2.8636 no .
C58 H33 3.4643 no .
C58 H65 3.5568 no .
C59 H18 3.2702 no .
C59 H67 3.2399 no .
C60 H72 2.7588 no .
C60 H73 2.7595 no .
C60 H74 3.2908 no .
C60 H75 3.2248 no .
C61 H13 3.2286 no .
C61 H16 3.1914 no .
C61 H17 3.0603 no .
C61 H18 2.5522 no .
C61 H48 3.1209 no .
C61 H49 3.1429 no .
C61 H50 2.5482 no .
C62 H56 3.2621 no .
C63 H8 3.5634 no .
C63 H31 2.6547 no .
C64 H51 3.2443 no .
C64 H82 2.7603 no .
C64 H83 2.7677 no .
C64 H84 3.2981 no .
C65 H15 3.2410 no .
C65 H27 2.5556 no .
C65 H28 3.1210 no .
C65 H29 3.1539 no .
C65 H62 2.7708 no .
C65 H63 2.7753 no .
C65 H64 3.3133 no .
C66 H53 2.7663 no .
C66 H54 3.3059 no .
C66 H55 2.7702 no .
C66 H61 3.2249 no .
C66 H71 3.2414 no .
C67 H65 3.2469 no .
C68 H13 2.6658 no .
C68 H21 3.5982 no .
C69 H23 3.2449 no .
C69 H67 3.2698 no .
C70 H12 3.2913 no .
C70 H57 2.6641 no .
C71 H2 3.4862 no .
C71 H15 2.6480 no .
C72 H44 2.7440 no .
C72 H45 2.7461 no .
C72 H46 3.3020 no .
C72 H57 3.2290 no .
C72 H78 2.7567 no .
C72 H79 2.7569 no .
C72 H80 3.2980 no .
C73 H4 3.4635 no .
C73 H43 2.6329 no .
C74 H20 3.2431 no .
C74 H68 2.9534 no .
C74 H69 2.5808 no .
C74 H70 3.2399 no .
C75 H13 2.6808 no .
C75 H25 2.6453 no .
C76 H30 3.2473 no .
C76 H82 3.1433 no .
C76 H83 3.1215 no .
C76 H84 2.5376 no .
C77 H26 3.2454 no .
C77 H56 3.2703 no .
C78 H58 2.7525 no .
C78 H59 3.2924 no .
C78 H60 2.7489 no .
C78 H76 3.2217 no .
C79 H32 2.6683 no .
C79 H61 2.6716 no .
C80 H26 3.2585 no .
C81 H37 3.2433 no .
C81 H38 3.0222 no .
C81 H39 2.5794 no .
C81 H43 3.2299 no .
C81 H78 3.1449 no .
C81 H79 3.1509 no .
C81 H80 2.5704 no .
C83 H52 2.6326 no .
C83 H76 2.6967 no .
C84 H32 3.2257 no .
C84 H53 3.1475 no .
C84 H54 2.5647 no .
C84 H55 3.1338 no .
C84 H71 3.2517 no .
C85 H15 2.6654 no .
C85 H31 2.6692 no .
C86 H33 3.2443 no .
C87 H77 3.2333 no .
C88 H19 3.2785 no .
C88 H22 3.2496 no .
C89 H23 3.2393 no .
C90 H20 2.6828 no .
C90 H47 2.6364 no .
C91 H32 3.2322 no .
C91 H61 3.2461 no .
C92 H24 2.6583 no .
C92 H75 2.6614 no .
C93 H24 3.2290 no .
C93 H72 3.1232 no .
C93 H73 3.1484 no .
C93 H74 2.5477 no .
C94 H52 3.2203 no .
C94 H58 3.1531 no .
C94 H59 2.5872 no .
C94 H60 3.1606 no .
C95 H66 3.2349 no .
C96 H43 2.6411 no .
C96 H57 2.6722 no .
C97 H30 2.6705 no .
C97 H51 2.6592 no .
H1 H3 3.4676 no .
H1 H11 3.3902 no .
H1 H16 2.9785 no .
H1 H17 2.5464 no .
H2 H10 2.4975 no .
H2 H29 3.5434 no .
H2 H40 2.9454 no .
H3 H11 3.1345 no .
H4 H44 3.3660 no .
H4 H46 3.3327 no .
H5 H9 3.2351 no .
H5 H10 2.5142 no .
H6 H17 3.1025 no .
H6 H34 3.3303 no .
H7 H14 2.5009 no .
H7 H28 3.0589 no .
H7 H41 3.2168 no .
H8 H9 3.5364 no .
H8 H29 2.7062 no .
H9 H37 3.3144 no .
H11 H14 2.5122 no .
H11 H46 3.2919 no .
H12 H38 2.7579 no .
H13 H34 3.3228 no .
H13 H35 3.3317 no .
H13 H36 2.3361 no .
H13 H48 2.7488 no .
H13 H49 2.7140 no .
H15 H40 3.3092 no .
H15 H41 3.3112 no .
H15 H42 2.3161 no .
H15 H62 3.3282 no .
H15 H63 3.3254 no .
H15 H64 2.3396 no .
H16 H21 3.2759 no .
H16 H25 3.3876 no .
H17 H23 3.5167 no .
H17 H25 3.2114 no .
H18 H23 2.5410 no .
H18 H25 2.3234 no .
H19 H51 2.3317 no .
H20 H56 2.3512 no .
H20 H68 3.0168 no .
H20 H69 3.5554 no .
H20 H70 2.4898 no .
H21 H35 3.0436 no .
H22 H30 2.3180 no .
H23 H24 2.3197 no .
H24 H72 2.7233 no .
H24 H73 2.6944 no .
H24 H74 3.5856 no .
H25 H48 3.3101 no .
H25 H49 3.3046 no .
H25 H50 2.3167 no .
H26 H47 2.3268 no .
H27 H31 2.3278 no .
H28 H31 3.2996 no .
H29 H31 3.3327 no .
H30 H82 2.7084 no .
H30 H83 2.7313 no .
H30 H84 3.5980 no .
H31 H62 2.7169 no .
H31 H63 2.7145 no .
H31 H64 3.5984 no .
H32 H53 2.7079 no .
H32 H54 3.5967 no .
H32 H55 2.7239 no .
H32 H66 2.3173 no .
H33 H52 2.3000 no .
H37 H57 3.4700 no .
H38 H57 3.1416 no .
H39 H57 2.3730 no .
H43 H44 2.6624 no .
H43 H45 2.6768 no .
H43 H46 3.5679 no .
H43 H78 2.6870 no .
H43 H79 2.6856 no .
H43 H80 3.5717 no .
H47 H68 3.0477 no .
H47 H69 2.3822 no .
H47 H70 3.4790 no .
H51 H82 3.3319 no .
H51 H83 3.3105 no .
H51 H84 2.3215 no .
H52 H58 2.6754 no .
H52 H59 3.5638 no .
H52 H60 2.6793 no .
H53 H61 3.3384 no .
H54 H61 2.3510 no .
H55 H61 3.3264 no .
H57 H78 3.3345 no .
H57 H79 3.3318 no .
H57 H80 2.3508 no .
H58 H76 3.3471 no .
H59 H76 2.3838 no .
H60 H76 3.3657 no .
H61 H77 2.3200 no .
H65 H76 2.3499 no .
H66 H71 2.3160 no .
H67 H75 2.3188 no .
H71 H77 2.3411 no .
H72 H75 3.3126 no .
H73 H75 3.3336 no .
H74 H75 2.3296 no .
N3 H14 3.1588 no 2_566
N4 H53 3.5563 no .
N5 H58 3.3520 no 2_556
C1 H14 2.7760 no 2_566
C1 H82 3.1537 no 2_677
C2 H14 2.8092 no 2_566
C2 H74 3.2309 no 2_666
C3 H48 2.9476 no 1_455
C3 H50 3.0967 no 1_455
C3 H58 3.0717 no 2_556
C5 H58 3.2175 no 2_556
C6 H80 3.1660 no 1_545
C7 H14 3.3174 no 2_566
C7 H68 3.4585 no 1_655
C8 H24 3.0350 no 1_455
C8 H53 3.3771 no .
C9 H10 3.3092 no 2_567
C9 H20 3.3906 no 1_655
C9 H32 3.3460 no .
C9 H48 3.5795 no 2_667
C9 H49 3.1879 no 2_667
C9 H68 3.0747 no 1_655
C9 H70 3.4005 no 1_655
C11 H52 2.8295 no 2_556
C11 H74 3.2806 no 2_666
C12 H14 3.0960 no 2_566
C12 H30 3.5000 no 2_677
C12 H68 3.4015 no 1_655
C12 H82 3.0289 no 2_677
C13 H52 2.9545 no 2_556
C13 H73 3.5420 no 2_666
C13 H74 3.0459 no 2_666
C13 H78 3.3535 no 1_545
C14 H83 3.1263 no 1_444
C15 H53 3.4213 no .
C15 H55 2.9359 no 2_567
C15 H58 3.2724 no 2_556
C16 H67 3.1270 no 2_566
C17 H2 3.2349 no 2_567
C17 H47 3.1244 no 2_577
C20 H35 3.4572 no 2_667
C21 H40 3.1645 no 2_556
C21 H78 3.0708 no 2_566
C22 H74 3.5372 no 2_666
C22 H78 3.1411 no 1_545
C22 H79 3.3233 no 1_545
C22 H80 3.5389 no 1_545
C23 H44 3.5435 no 2_566
C23 H72 3.0353 no 1_455
C23 H82 3.1938 no 1_444
C24 H49 3.5685 no 2_667
C25 H27 3.5853 no 1_655
C26 H24 3.5801 no 1_455
C26 H53 2.7886 no .
C27 H10 3.5347 no 2_567
C27 H32 3.0621 no .
C27 H68 3.2496 no 1_655
C29 H32 3.5875 no 2_567
C29 H48 3.3699 no 1_455
C29 H50 3.3610 no 1_455
C29 H55 2.9830 no 2_567
C29 H58 3.1163 no 2_556
C30 H23 3.1191 no 1_455
C30 H24 3.2727 no 1_455
C30 H25 3.4854 no 1_455
C30 H61 3.4921 no .
C30 H71 3.0444 no 2_577
C31 H30 3.5967 no 2_677
C32 H11 3.0997 no 2_566
C32 H14 3.5127 no 2_566
C32 H72 3.1701 no 1_455
C34 H33 3.1170 no 2_556
C34 H45 2.9528 no 2_566
C34 H62 2.9772 no 1_655
C34 H63 3.5687 no 1_655
C34 H73 3.3811 no 2_666
C35 H7 3.3977 no 2_566
C35 H14 3.3238 no 2_566
C35 H82 2.8408 no 2_677
C35 H84 3.5177 no 2_677
C36 H10 3.0495 no 2_567
C36 H20 3.2619 no 1_655
C36 H32 2.9661 no .
C36 H48 3.1728 no 2_667
C36 H49 3.4581 no 2_667
C36 H68 3.4214 no 1_655
C36 H70 3.0674 no 1_655
C37 H24 3.2000 no 1_455
C38 H30 3.2842 no 2_677
C39 H21 3.3365 no 2_667
C39 H80 3.4953 no 1_545
C40 H77 3.3484 no 2_577
C41 H11 3.0813 no 2_566
C41 H44 3.2249 no 2_566
C41 H46 3.3294 no 2_566
C41 H72 2.6333 no 1_455
C42 H59 2.8068 no 1_566
C43 H84 3.4198 no 1_444
C44 H18 3.1832 no 1_455
C44 H23 2.9180 no 1_455
C44 H25 3.2197 no 1_455
C44 H61 3.2525 no .
C44 H71 2.8133 no 2_577
C45 H15 3.4839 no 2_456
C45 H83 3.0881 no 1_444
C45 H83 3.2533 no 2_567
C45 H84 3.2759 no 1_444
C47 H2 3.2178 no 2_567
C47 H10 3.3416 no 2_567
C47 H20 3.5788 no 1_655
C47 H32 3.2038 no .
C47 H48 3.2583 no 2_667
C47 H66 3.5826 no .
C47 H70 3.2810 no 1_655
C48 H27 3.5290 no 1_655
C49 H33 3.3585 no 2_556
C49 H43 3.3931 no 2_566
C49 H45 3.3356 no 2_566
C49 H62 3.0011 no 1_655
C50 H7 3.5799 no 2_566
C50 H82 3.1983 no 2_677
C50 H84 3.3119 no 2_677
C52 H2 3.3948 no 2_567
C52 H26 3.5767 no 2_577
C52 H40 3.5106 no 2_567
C52 H47 2.9936 no 2_577
C52 H66 3.3695 no .
C54 H16 3.5033 no 1_455
C54 H18 2.8160 no 1_455
C54 H23 3.2280 no 1_455
C54 H25 3.5341 no 1_455
C54 H66 3.5766 no 2_577
C54 H71 3.1193 no 2_577
C55 H16 3.2283 no 1_455
C55 H21 3.2706 no 1_455
C55 H39 3.1564 no 2_577
C56 H13 3.4928 no 2_667
C56 H20 3.1578 no 1_655
C56 H48 3.5895 no 2_667
C56 H49 2.7398 no 2_667
C56 H68 3.4737 no 1_655
C57 H47 3.3271 no 2_577
C58 H33 3.3573 no 2_556
C58 H45 3.1626 no 2_566
C58 H52 3.1124 no 2_556
C58 H62 3.4550 no 1_655
C58 H73 3.2112 no 2_666
C58 H74 3.2423 no 2_666
C58 H78 3.5519 no 1_545
C59 H26 3.2675 no 1_655
C59 H27 3.4621 no 1_655
C59 H28 3.5059 no 1_655
C60 H28 3.0256 no 1_655
C60 H65 3.1599 no 2_666
C61 H27 3.1315 no 1_655
C61 H29 3.2690 no 1_655
C61 H56 3.5042 no 1_655
C62 H16 3.5435 no 1_455
C62 H18 3.0826 no 1_455
C62 H23 3.0244 no 1_455
C62 H66 3.0580 no 2_577
C62 H71 3.2716 no 2_577
C63 H24 3.5008 no 1_455
C63 H25 3.0938 no 1_455
C63 H50 3.5482 no 1_455
C63 H67 3.1026 no 2_566
C64 H4 2.8479 no 2_677
C64 H15 3.3898 no 2_567
C64 H47 3.4268 no 2_577
C64 H64 3.5807 no 2_567
C65 H67 3.0932 no 2_566
C65 H75 3.5172 no 2_566
C66 H9 3.0964 no .
C66 H10 3.5278 no 2_567
C66 H19 3.3626 no .
C66 H38 3.4851 no .
C66 H59 2.8847 no 1_566
C67 H33 3.1191 no 2_556
C67 H62 3.2858 no 1_655
C68 H49 3.1458 no 2_667
C68 H54 2.9838 no 2_567
C68 H56 3.5629 no 2_567
C68 H61 3.4415 no 2_567
C68 H80 2.8459 no 1_545
C69 H28 3.5982 no 1_655
C69 H65 3.3170 no 2_666
C70 H66 3.5008 no .
C70 H68 3.2644 no 1_655
C70 H69 3.1592 no 1_655
C70 H77 3.1415 no 2_577
C71 H51 3.5453 no 2_567
C71 H52 3.4285 no 2_556
C71 H58 3.3672 no 2_556
C71 H64 3.2923 no 2_456
C71 H83 3.2334 no 1_444
C72 H30 3.0523 no 2_677
C72 H63 3.5585 no 1_665
C73 H3 3.5894 no 2_566
C73 H14 3.5289 no 2_566
C73 H73 3.0875 no 1_455
C74 H16 3.4195 no 1_455
C74 H18 3.5915 no 1_455
C74 H66 3.3382 no 2_577
C75 H2 3.1956 no 1_655
C75 H21 3.2016 no 2_667
C75 H29 3.4405 no 1_655
C75 H35 3.0708 no 2_667
C75 H54 3.5283 no 1_655
C76 H15 3.4112 no 2_567
C76 H26 3.4955 no 2_577
C76 H40 3.4752 no 2_567
C76 H42 3.1901 no 2_567
C76 H47 3.0868 no 2_577
C77 H16 3.2512 no 1_455
C77 H39 3.5515 no 2_577
C78 H40 3.1563 no 2_556
C78 H41 3.3264 no 2_556
C78 H78 3.1123 no 2_566
C79 H5 3.4622 no 2_567
C79 H8 3.2535 no .
C79 H10 3.4270 no 2_567
C79 H35 3.2830 no 2_567
C79 H59 3.5031 no 1_566
C80 H16 3.3451 no 1_455
C80 H18 3.1514 no 1_455
C80 H25 3.5514 no 1_455
C80 H36 3.5297 no 2_567
C80 H39 3.3884 no 2_577
C80 H61 3.3229 no .
C81 H22 3.1693 no 2_677
C81 H30 3.4626 no 2_677
C81 H77 3.3651 no 2_577
C82 H22 3.4583 no 2_677
C82 H30 3.1570 no 2_677
C82 H63 3.5573 no 1_665
C83 H19 3.5166 no 1_544
C83 H40 3.1705 no 2_556
C83 H55 3.5744 no 1_544
C83 H78 3.3584 no 2_566
C84 H56 3.5919 no .
C84 H59 3.0192 no 1_566
C85 H30 3.5982 no 2_567
C85 H42 3.3366 no 2_456
C85 H79 3.0462 no 1_445
C86 H43 3.5915 no 2_566
C86 H45 3.3103 no 2_566
C87 H19 3.1059 no .
C87 H38 3.1274 no .
C87 H59 3.1857 no 1_566
C88 H4 3.1481 no 2_677
C88 H15 2.9496 no 2_567
C88 H47 3.3229 no 2_577
C89 H31 3.4484 no 2_566
C90 H37 2.7864 no 1_455
C90 H39 3.4609 no 1_455
C90 H69 3.4899 no 2_477
C90 H70 3.1761 no 2_477
C91 H59 3.3887 no 1_566
C91 H76 3.1991 no 1_566
C91 H77 3.3729 no 2_577
C92 H1 3.3415 no 2_666
C92 H14 3.4183 no 1_655
C92 H45 3.4013 no 1_655
C93 H31 3.3442 no 2_566
C95 H38 3.4773 no 2_577
C95 H59 3.3029 no 1_566
C95 H71 3.4116 no 2_577
C95 H76 3.4423 no 1_566
C96 H6 3.1142 no 1_565
C96 H34 3.0973 no 1_565
C96 H60 3.5286 no 2_566
C96 H63 2.9957 no 1_665
C97 H4 3.2535 no 2_677
C97 H7 3.0324 no 1_666
C97 H15 2.9657 no 2_567
C97 H64 3.5909 no 2_567
H1 C92 3.3415 no 2_666
H1 H14 3.1474 no 2_566
H1 H72 3.3815 no 2_666
H1 H74 2.5089 no 2_666
H2 C17 3.2349 no 2_567
H2 C47 3.2178 no 2_567
H2 C52 3.3948 no 2_567
H2 C75 3.1956 no 1_455
H2 H19 3.3999 no 2_567
H2 H48 2.4803 no 1_455
H2 H50 3.0699 no 1_455
H2 H58 3.4509 no 2_556
H3 C73 3.5894 no 2_566
H3 H44 3.1577 no 2_566
H3 H45 3.2533 no 2_566
H3 H52 2.7453 no 2_556
H3 H73 3.5303 no 2_666
H3 H74 3.5030 no 2_666
H4 C64 2.8479 no 2_677
H4 C88 3.1481 no 2_677
H4 C97 3.2535 no 2_677
H4 H30 2.5620 no 2_677
H4 H47 3.3108 no 1_655
H4 H68 3.5404 no 1_655
H4 H69 3.5416 no 1_655
H4 H82 2.5479 no 2_677
H5 C79 3.4622 no 2_567
H5 H53 3.3124 no .
H5 H55 2.5377 no 2_567
H6 C96 3.1142 no 1_545
H6 H31 3.0454 no 1_655
H6 H63 3.4615 no 1_655
H6 H78 2.9940 no 1_545
H6 H79 2.7373 no 1_545
H6 H80 3.0912 no 1_545
H7 C35 3.3977 no 2_566
H7 C50 3.5799 no 2_566
H7 C97 3.0324 no 1_444
H7 H67 3.2174 no 2_566
H7 H72 3.3228 no 1_455
H7 H82 2.4310 no 1_444
H7 H83 3.1337 no 1_444
H7 H84 3.0674 no 1_444
H8 C79 3.2535 no .
H8 H50 3.1791 no 1_455
H8 H53 2.3980 no .
H8 H54 3.3688 no .
H9 C66 3.0964 no .
H9 H10 3.4695 no 2_567
H9 H32 2.3713 no .
H9 H53 2.9478 no .
H9 H68 3.5088 no 1_655
H10 C9 3.3092 no 2_567
H10 C27 3.5347 no 2_567
H10 C36 3.0495 no 2_567
H10 C47 3.3416 no 2_567
H10 C66 3.5278 no 2_567
H10 C79 3.4270 no 2_567
H10 H9 3.4695 no 2_567
H10 H32 2.8368 no 2_567
H10 H48 3.3315 no 1_455
H10 H49 3.5476 no 1_455
H10 H50 3.5488 no 1_455
H10 H53 3.5153 no 2_567
H10 H55 2.6665 no 2_567
H10 H58 3.5218 no 2_556
H11 C32 3.0997 no 2_566
H11 C41 3.0813 no 2_566
H11 H11 2.5653 no 2_566
H11 H14 2.5662 no 2_566
H11 H72 3.5232 no 1_455
H12 H24 3.4046 no 1_455
H12 H65 3.3993 no 2_566
H12 H71 3.2027 no 2_577
H12 H76 3.3576 no 2_566
H12 H77 3.0711 no 2_577
H13 C56 3.4928 no 2_667
H13 H20 3.4299 no 2_567
H13 H21 2.6004 no 2_667
H13 H56 3.4828 no 2_567
H13 H80 3.4316 no 1_545
H14 N3 3.1588 no 2_566
H14 C1 2.7760 no 2_566
H14 C2 2.8092 no 2_566
H14 C7 3.3174 no 2_566
H14 C12 3.0960 no 2_566
H14 C32 3.5127 no 2_566
H14 C35 3.3238 no 2_566
H14 C73 3.5289 no 2_566
H14 C92 3.4183 no 1_455
H14 H1 3.1474 no 2_566
H14 H11 2.5662 no 2_566
H14 H44 3.1937 no 2_566
H14 H46 2.9519 no 2_566
H14 H72 2.6393 no 1_455
H14 H74 3.4314 no 1_455
H15 C45 3.4839 no 2_456
H15 C64 3.3898 no 2_567
H15 C76 3.4112 no 2_567
H15 C88 2.9496 no 2_567
H15 C97 2.9657 no 2_567
H15 H15 2.7964 no 2_456
H15 H42 3.3317 no 2_456
H15 H83 3.0484 no 1_444
H15 H83 2.3680 no 2_567
H15 H84 3.4677 no 1_444
H15 H84 3.2298 no 2_567
H16 C54 3.5033 no 1_655
H16 C55 3.2283 no 1_655
H16 C62 3.5435 no 1_655
H16 C74 3.4195 no 1_655
H16 C77 3.2512 no 1_655
H16 C80 3.3451 no 1_655
H16 H68 3.5162 no 1_655
H17 H27 3.3418 no 1_655
H17 H74 3.4745 no 2_666
H17 H75 3.1677 no 2_666
H18 C44 3.1832 no 1_655
H18 C54 2.8160 no 1_655
H18 C62 3.0826 no 1_655
H18 C74 3.5915 no 1_655
H18 C80 3.1514 no 1_655
H18 H26 3.4363 no 1_655
H18 H27 3.1753 no 1_655
H18 H56 3.5311 no 1_655
H19 C66 3.3626 no .
H19 C83 3.5166 no 1_566
H19 C87 3.1059 no .
H19 H2 3.3999 no 2_567
H19 H26 3.4710 no 2_577
H19 H32 3.2299 no .
H19 H40 3.3957 no 2_567
H19 H47 3.4036 no 2_577
H19 H58 3.2330 no 1_566
H19 H59 3.0853 no 1_566
H19 H66 2.7706 no .
H19 H76 3.4543 no 1_566
H20 C9 3.3906 no 1_455
H20 C36 3.2619 no 1_455
H20 C47 3.5788 no 1_455
H20 C56 3.1578 no 1_455
H20 H13 3.4299 no 2_567
H20 H21 2.7522 no 1_455
H20 H22 3.4454 no 1_455
H20 H39 3.2654 no 2_577
H20 H57 3.4058 no 2_577
H21 C39 3.3365 no 2_667
H21 C55 3.2706 no 1_655
H21 C75 3.2016 no 2_667
H21 H13 2.6004 no 2_667
H21 H20 2.7522 no 1_655
H21 H48 3.2661 no 2_667
H21 H49 2.4756 no 2_667
H22 C81 3.1693 no 2_677
H22 C82 3.4583 no 2_677
H22 H20 3.4454 no 1_655
H22 H57 3.0852 no 2_677
H22 H69 3.5918 no 2_577
H23 C30 3.1191 no 1_655
H23 C44 2.9180 no 1_655
H23 C54 3.2280 no 1_655
H23 C62 3.0244 no 1_655
H23 H26 2.6085 no 1_655
H23 H27 3.3186 no 1_655
H24 C8 3.0350 no 1_655
H24 C26 3.5801 no 1_655
H24 C30 3.2727 no 1_655
H24 C37 3.2000 no 1_655
H24 C63 3.5008 no 1_655
H24 H12 3.4046 no 1_655
H24 H27 3.5982 no 1_655
H24 H28 2.7978 no 1_655
H24 H65 3.1956 no 2_666
H25 C30 3.4854 no 1_655
H25 C44 3.2197 no 1_655
H25 C54 3.5341 no 1_655
H25 C63 3.0938 no 1_655
H25 C80 3.5514 no 1_655
H25 H27 2.6914 no 1_655
H25 H29 2.6211 no 1_655
H25 H56 3.2938 no 1_655
H26 C52 3.5767 no 2_577
H26 C59 3.2675 no 1_455
H26 C76 3.4955 no 2_577
H26 H18 3.4363 no 1_455
H26 H19 3.4710 no 2_577
H26 H23 2.6085 no 1_455
H26 H51 3.3172 no 2_577
H26 H66 3.0537 no 2_577
H26 H71 3.0805 no 2_577
H27 C25 3.5853 no 1_455
H27 C48 3.5290 no 1_455
H27 C59 3.4621 no 1_455
H27 C61 3.1315 no 1_455
H27 H17 3.3418 no 1_455
H27 H18 3.1753 no 1_455
H27 H23 3.3186 no 1_455
H27 H24 3.5982 no 1_455
H27 H25 2.6914 no 1_455
H27 H67 2.9671 no 2_566
H27 H75 3.0676 no 2_566
H28 C59 3.5059 no 1_455
H28 C60 3.0256 no 1_455
H28 C69 3.5982 no 1_455
H28 H24 2.7978 no 1_455
H28 H67 2.7828 no 2_566
H28 H72 3.3361 no 1_455
H29 C61 3.2690 no 1_455
H29 C75 3.4405 no 1_455
H29 H25 2.6211 no 1_455
H29 H48 3.5588 no 1_455
H29 H50 2.7248 no 1_455
H30 C12 3.5000 no 2_677
H30 C31 3.5967 no 2_677
H30 C38 3.2842 no 2_677
H30 C72 3.0523 no 2_677
H30 C81 3.4626 no 2_677
H30 C82 3.1570 no 2_677
H30 C85 3.5982 no 2_567
H30 H4 2.5620 no 2_677
H30 H43 3.3819 no 2_677
H30 H63 3.2807 no 2_567
H30 H64 3.1719 no 2_567
H30 H79 3.4988 no 2_677
H31 C89 3.4484 no 2_566
H31 C93 3.3442 no 2_566
H31 H6 3.0454 no 1_455
H31 H67 2.9929 no 2_566
H31 H75 2.7891 no 2_566
H32 C9 3.3460 no .
H32 C27 3.0621 no .
H32 C29 3.5875 no 2_567
H32 C36 2.9661 no .
H32 C47 3.2038 no .
H32 H9 2.3713 no .
H32 H10 2.8368 no 2_567
H32 H19 3.2299 no .
H32 H59 3.3075 no 1_566
H33 C34 3.1170 no 2_556
H33 C49 3.3585 no 2_556
H33 C58 3.3573 no 2_556
H33 C67 3.1191 no 2_556
H33 H33 2.7167 no 2_556
H33 H43 2.8572 no 1_545
H33 H62 3.3489 no 1_655
H33 H64 3.5856 no 1_655
H34 C96 3.0973 no 1_545
H34 H54 3.0715 no 2_567
H34 H55 3.5987 no 2_567
H34 H60 2.8005 no 2_556
H34 H61 3.3075 no 2_567
H34 H78 3.0476 no 1_545
H34 H80 2.3244 no 1_545
H35 C20 3.4572 no 2_667
H35 C75 3.0708 no 2_667
H35 C79 3.2830 no 2_567
H35 H49 2.2747 no 2_667
H35 H50 3.3005 no 2_667
H35 H54 2.4626 no 2_567
H35 H55 3.2859 no 2_567
H35 H61 3.5971 no 2_567
H36 C80 3.5297 no 2_567
H36 H49 3.4180 no 2_667
H36 H54 2.9426 no 2_567
H36 H56 2.5977 no 2_567
H36 H57 3.4588 no 1_545
H36 H61 2.8974 no 2_567
H36 H80 2.7920 no 1_545
H37 C90 2.7864 no 1_655
H37 H68 2.3565 no 1_655
H37 H69 2.5959 no 1_655
H37 H70 2.9676 no 1_655
H38 C66 3.4851 no .
H38 C87 3.1274 no .
H38 C95 3.4773 no 2_577
H38 H66 3.0604 no .
H38 H77 2.5329 no 2_577
H39 C55 3.1564 no 2_577
H39 C77 3.5515 no 2_577
H39 C80 3.3884 no 2_577
H39 C90 3.4609 no 1_655
H39 H20 3.2654 no 2_577
H39 H66 3.2661 no .
H39 H68 3.4547 no 1_655
H39 H69 2.9655 no 1_655
H39 H70 3.4125 no 1_655
H39 H77 3.2141 no 2_577
H40 C21 3.1645 no 2_556
H40 C52 3.5106 no 2_567
H40 C76 3.4752 no 2_567
H40 C78 3.1563 no 2_556
H40 C83 3.1705 no 2_556
H40 H19 3.3957 no 2_567
H40 H51 3.3463 no 2_567
H40 H52 3.0437 no 2_556
H40 H58 2.4214 no 2_556
H41 C78 3.3264 no 2_556
H41 H52 3.0211 no 2_556
H41 H64 3.0809 no 2_456
H41 H83 2.9360 no 1_444
H42 C76 3.1901 no 2_567
H42 C85 3.3366 no 2_456
H42 H15 3.3317 no 2_456
H42 H51 2.9124 no 2_567
H42 H62 3.2502 no 2_456
H42 H64 2.6348 no 2_456
H42 H83 3.1367 no 1_444
H42 H84 3.5028 no 2_567
H43 C49 3.3931 no 2_566
H43 C86 3.5915 no 2_566
H43 H30 3.3819 no 2_677
H43 H33 2.8572 no 1_565
H43 H63 3.1155 no 1_665
H43 H64 3.5466 no 1_665
H44 C23 3.5435 no 2_566
H44 C41 3.2249 no 2_566
H44 H3 3.1577 no 2_566
H44 H14 3.1937 no 2_566
H45 C34 2.9528 no 2_566
H45 C49 3.3356 no 2_566
H45 C58 3.1626 no 2_566
H45 C86 3.3103 no 2_566
H45 C92 3.4013 no 1_455
H45 H3 3.2533 no 2_566
H45 H65 2.9920 no 2_566
H45 H73 2.4282 no 1_455
H46 C41 3.3294 no 2_566
H46 H14 2.9519 no 2_566
H46 H73 2.8887 no 1_455
H47 C17 3.1244 no 2_577
H47 C52 2.9936 no 2_577
H47 C57 3.3271 no 2_577
H47 C64 3.4268 no 2_577
H47 C76 3.0868 no 2_577
H47 C88 3.3229 no 2_577
H47 H4 3.3108 no 1_455
H47 H19 3.4036 no 2_577
H47 H51 3.5300 no 2_577
H47 H66 3.5237 no 2_577
H48 C3 2.9476 no 1_655
H48 C9 3.5795 no 2_667
H48 C29 3.3699 no 1_655
H48 C36 3.1728 no 2_667
H48 C47 3.2583 no 2_667
H48 C56 3.5895 no 2_667
H48 H2 2.4803 no 1_655
H48 H10 3.3315 no 1_655
H48 H21 3.2661 no 2_667
H48 H29 3.5588 no 1_655
H49 C9 3.1879 no 2_667
H49 C24 3.5685 no 2_667
H49 C36 3.4581 no 2_667
H49 C56 2.7398 no 2_667
H49 C68 3.1458 no 2_667
H49 H10 3.5476 no 1_655
H49 H21 2.4756 no 2_667
H49 H35 2.2747 no 2_667
H49 H36 3.4180 no 2_667
H49 H54 3.1554 no 1_655
H50 C3 3.0967 no 1_655
H50 C29 3.3610 no 1_655
H50 C63 3.5482 no 1_655
H50 H2 3.0699 no 1_655
H50 H8 3.1791 no 1_655
H50 H10 3.5488 no 1_655
H50 H29 2.7248 no 1_655
H50 H35 3.3005 no 2_667
H50 H53 3.4324 no 1_655
H50 H54 3.0288 no 1_655
H51 C71 3.5453 no 2_567
H51 H26 3.3172 no 2_577
H51 H40 3.3463 no 2_567
H51 H42 2.9124 no 2_567
H51 H47 3.5300 no 2_577
H51 H76 3.5674 no 1_566
H52 C11 2.8295 no 2_556
H52 C13 2.9545 no 2_556
H52 C58 3.1124 no 2_556
H52 C71 3.4285 no 2_556
H52 H3 2.7453 no 2_556
H52 H40 3.0437 no 2_556
H52 H41 3.0211 no 2_556
H52 H78 3.2471 no 2_566
H53 N4 3.5563 no .
H53 C8 3.3771 no .
H53 C15 3.4213 no .
H53 C26 2.7886 no .
H53 H5 3.3124 no .
H53 H8 2.3980 no .
H53 H9 2.9478 no .
H53 H10 3.5153 no 2_567
H53 H50 3.4324 no 1_455
H54 C68 2.9838 no 2_567
H54 C75 3.5283 no 1_455
H54 H8 3.3688 no .
H54 H34 3.0715 no 2_567
H54 H35 2.4626 no 2_567
H54 H36 2.9426 no 2_567
H54 H49 3.1554 no 1_455
H54 H50 3.0288 no 1_455
H55 C15 2.9359 no 2_567
H55 C29 2.9830 no 2_567
H55 C83 3.5744 no 1_566
H55 H5 2.5377 no 2_567
H55 H10 2.6665 no 2_567
H55 H34 3.5987 no 2_567
H55 H35 3.2859 no 2_567
H55 H58 3.5888 no 1_566
H55 H59 3.1868 no 1_566
H55 H60 3.3721 no 1_566
H56 C61 3.5042 no 1_455
H56 C68 3.5629 no 2_567
H56 C84 3.5919 no .
H56 H13 3.4828 no 2_567
H56 H18 3.5311 no 1_455
H56 H25 3.2938 no 1_455
H56 H36 2.5977 no 2_567
H56 H57 3.2882 no 2_577
H56 H61 2.6988 no .
H57 H20 3.4058 no 2_577
H57 H22 3.0852 no 2_677
H57 H36 3.4588 no 1_565
H57 H56 3.2882 no 2_577
H57 H61 3.2467 no 2_577
H57 H77 3.2005 no 2_577
H58 N5 3.3520 no 2_556
H58 C3 3.0717 no 2_556
H58 C5 3.2175 no 2_556
H58 C15 3.2724 no 2_556
H58 C29 3.1163 no 2_556
H58 C71 3.3672 no 2_556
H58 H2 3.4509 no 2_556
H58 H10 3.5218 no 2_556
H58 H19 3.2330 no 1_544
H58 H40 2.4214 no 2_556
H58 H55 3.5888 no 1_544
H59 C42 2.8068 no 1_544
H59 C66 2.8847 no 1_544
H59 C79 3.5031 no 1_544
H59 C84 3.0192 no 1_544
H59 C87 3.1857 no 1_544
H59 C91 3.3887 no 1_544
H59 C95 3.3029 no 1_544
H59 H19 3.0853 no 1_544
H59 H32 3.3075 no 1_544
H59 H55 3.1868 no 1_544
H59 H61 3.5092 no 1_544
H60 C96 3.5286 no 2_566
H60 H34 2.8005 no 2_556
H60 H55 3.3721 no 1_544
H60 H78 2.7711 no 2_566
H60 H80 3.4622 no 2_566
H61 C30 3.4921 no .
H61 C44 3.2525 no .
H61 C68 3.4415 no 2_567
H61 C80 3.3229 no .
H61 H34 3.3075 no 2_567
H61 H35 3.5971 no 2_567
H61 H36 2.8974 no 2_567
H61 H56 2.6988 no .
H61 H57 3.2467 no 2_577
H61 H59 3.5092 no 1_566
H62 C34 2.9772 no 1_455
H62 C49 3.0011 no 1_455
H62 C58 3.4550 no 1_455
H62 C67 3.2858 no 1_455
H62 H33 3.3489 no 1_455
H62 H42 3.2502 no 2_456
H62 H79 3.5127 no 1_445
H63 C34 3.5687 no 1_455
H63 C72 3.5585 no 1_445
H63 C82 3.5573 no 1_445
H63 C96 2.9957 no 1_445
H63 H6 3.4615 no 1_455
H63 H30 3.2807 no 2_567
H63 H43 3.1155 no 1_445
H63 H78 3.3755 no 1_445
H63 H79 2.0666 no 1_445
H64 C64 3.5807 no 2_567
H64 C71 3.2923 no 2_456
H64 C97 3.5909 no 2_567
H64 H30 3.1719 no 2_567
H64 H33 3.5856 no 1_455
H64 H41 3.0809 no 2_456
H64 H42 2.6348 no 2_456
H64 H43 3.5466 no 1_445
H64 H79 3.5002 no 1_445
H64 H83 2.7374 no 2_567
H65 C60 3.1599 no 2_666
H65 C69 3.3170 no 2_666
H65 H12 3.3993 no 2_566
H65 H24 3.1956 no 2_666
H65 H45 2.9920 no 2_566
H65 H73 3.1631 no 2_666
H66 C47 3.5826 no .
H66 C52 3.3695 no .
H66 C54 3.5766 no 2_577
H66 C62 3.0580 no 2_577
H66 C70 3.5008 no .
H66 C74 3.3382 no 2_577
H66 H19 2.7706 no .
H66 H26 3.0537 no 2_577
H66 H38 3.0604 no .
H66 H39 3.2661 no .
H66 H47 3.5237 no 2_577
H67 C16 3.1270 no 2_566
H67 C63 3.1026 no 2_566
H67 C65 3.0932 no 2_566
H67 H7 3.2174 no 2_566
H67 H27 2.9671 no 2_566
H67 H28 2.7828 no 2_566
H67 H31 2.9929 no 2_566
H67 H84 3.4643 no 2_677
H68 C7 3.4585 no 1_455
H68 C9 3.0747 no 1_455
H68 C12 3.4015 no 1_455
H68 C27 3.2496 no 1_455
H68 C36 3.4214 no 1_455
H68 C56 3.4737 no 1_455
H68 C70 3.2644 no 1_455
H68 H4 3.5404 no 1_455
H68 H9 3.5088 no 1_455
H68 H16 3.5162 no 1_455
H68 H37 2.3565 no 1_455
H68 H39 3.4547 no 1_455
H69 C70 3.1592 no 1_455
H69 C90 3.4899 no 2_477
H69 H4 3.5416 no 1_455
H69 H22 3.5918 no 2_577
H69 H37 2.5959 no 1_455
H69 H39 2.9655 no 1_455
H69 H69 3.5125 no 2_477
H69 H70 2.7721 no 2_477
H70 C9 3.4005 no 1_455
H70 C36 3.0674 no 1_455
H70 C47 3.2810 no 1_455
H70 C90 3.1761 no 2_477
H70 H37 2.9676 no 1_455
H70 H39 3.4125 no 1_455
H70 H69 2.7721 no 2_477
H70 H70 2.8553 no 2_477
H71 C30 3.0444 no 2_577
H71 C44 2.8133 no 2_577
H71 C54 3.1193 no 2_577
H71 C62 3.2716 no 2_577
H71 C95 3.4116 no 2_577
H71 H12 3.2027 no 2_577
H71 H26 3.0805 no 2_577
H71 H76 3.2676 no 1_566
H71 H77 3.2420 no 2_577
H72 C23 3.0353 no 1_655
H72 C32 3.1701 no 1_655
H72 C41 2.6333 no 1_655
H72 H1 3.3815 no 2_666
H72 H7 3.3228 no 1_655
H72 H11 3.5232 no 1_655
H72 H14 2.6393 no 1_655
H72 H28 3.3361 no 1_655
H73 C13 3.5420 no 2_666
H73 C34 3.3811 no 2_666
H73 C58 3.2112 no 2_666
H73 C73 3.0875 no 1_655
H73 H3 3.5303 no 2_666
H73 H45 2.4282 no 1_655
H73 H46 2.8887 no 1_655
H73 H65 3.1631 no 2_666
H74 C2 3.2309 no 2_666
H74 C11 3.2806 no 2_666
H74 C13 3.0459 no 2_666
H74 C22 3.5372 no 2_666
H74 C58 3.2423 no 2_666
H74 H1 2.5089 no 2_666
H74 H3 3.5030 no 2_666
H74 H14 3.4314 no 1_655
H74 H17 3.4745 no 2_666
H75 C65 3.5172 no 2_566
H75 H17 3.1677 no 2_666
H75 H27 3.0676 no 2_566
H75 H31 2.7891 no 2_566
H76 C91 3.1991 no 1_544
H76 C95 3.4423 no 1_544
H76 H12 3.3576 no 2_566
H76 H19 3.4543 no 1_544
H76 H51 3.5674 no 1_544
H76 H71 3.2676 no 1_544
H77 C40 3.3484 no 2_577
H77 C70 3.1415 no 2_577
H77 C81 3.3651 no 2_577
H77 C91 3.3729 no 2_577
H77 H12 3.0711 no 2_577
H77 H38 2.5329 no 2_577
H77 H39 3.2141 no 2_577
H77 H57 3.2005 no 2_577
H77 H71 3.2420 no 2_577
H78 C13 3.3535 no 1_565
H78 C21 3.0708 no 2_566
H78 C22 3.1411 no 1_565
H78 C58 3.5519 no 1_565
H78 C78 3.1123 no 2_566
H78 C83 3.3584 no 2_566
H78 H6 2.9940 no 1_565
H78 H34 3.0476 no 1_565
H78 H52 3.2471 no 2_566
H78 H60 2.7711 no 2_566
H78 H63 3.3755 no 1_665
H79 C22 3.3233 no 1_565
H79 C85 3.0462 no 1_665
H79 H6 2.7373 no 1_565
H79 H30 3.4988 no 2_677
H79 H62 3.5127 no 1_665
H79 H63 2.0666 no 1_665
H79 H64 3.5002 no 1_665
H80 C6 3.1660 no 1_565
H80 C22 3.5389 no 1_565
H80 C39 3.4953 no 1_565
H80 C68 2.8459 no 1_565
H80 H6 3.0912 no 1_565
H80 H13 3.4316 no 1_565
H80 H34 2.3244 no 1_565
H80 H36 2.7920 no 1_565
H80 H60 3.4622 no 2_566
H82 C1 3.1537 no 2_677
H82 C12 3.0289 no 2_677
H82 C23 3.1938 no 1_666
H82 C35 2.8408 no 2_677
H82 C50 3.1983 no 2_677
H82 H4 2.5479 no 2_677
H82 H7 2.4310 no 1_666
H83 C14 3.1263 no 1_666
H83 C45 3.0881 no 1_666
H83 C45 3.2533 no 2_567
H83 C71 3.2334 no 1_666
H83 H7 3.1337 no 1_666
H83 H15 3.0484 no 1_666
H83 H15 2.3680 no 2_567
H83 H41 2.9360 no 1_666
H83 H42 3.1367 no 1_666
H83 H64 2.7374 no 2_567
H84 C35 3.5177 no 2_677
H84 C43 3.4198 no 1_666
H84 C45 3.2759 no 1_666
H84 C50 3.3119 no 2_677
H84 H7 3.0674 no 1_666
H84 H15 3.4677 no 1_666
H84 H15 3.2298 no 2_567
H84 H42 3.5028 no 2_567
H84 H67 3.4643 no 2_677

loop_
_geom_torsion_atom_site_label_1
_geom_torsion_atom_site_label_2
_geom_torsion_atom_site_label_3
_geom_torsion_atom_site_label_4
_geom_torsion
_geom_torsion_publ_flag
N1 In1 N3 C2 78.27(15) no
N1 In1 N3 C7 -83.76(17) no
N3 In1 N1 C24 -77.80(19) no
N3 In1 N1 C27 90.76(19) no
N1 In1 N4 C26 -101.27(16) no
N1 In1 N4 C51 91.08(16) no
N4 In1 N1 C24 -161.41(18) no
N4 In1 N1 C27 7.15(19) no
N1 In1 N5 C5 179.1(2) no
N1 In1 N5 C15 1.9(2) no
N5 In1 N1 C24 106.20(19) no
N5 In1 N1 C27 -85.23(19) no
N1 In1 N6 C11 -178.89(19) no
N1 In1 N6 C28 -11.06(19) no
N6 In1 N1 C24 11.45(18) no
N6 In1 N1 C27 -179.98(19) no
N2 In1 N3 C2 -96.24(15) no
N2 In1 N3 C7 101.73(17) no
N3 In1 N2 C18 -168.8(2) no
N3 In1 N2 C32 8.3(2) no
N2 In1 N4 C26 77.26(17) no
N2 In1 N4 C51 -90.39(16) no
N4 In1 N2 C18 -84.9(2) no
N4 In1 N2 C32 92.2(2) no
N2 In1 N5 C5 -6.5(2) no
N2 In1 N5 C15 176.3(2) no
N5 In1 N2 C18 7.1(2) no
N5 In1 N2 C32 -175.8(2) no
N2 In1 N6 C11 3.27(19) no
N2 In1 N6 C28 171.10(19) no
N6 In1 N2 C18 102.1(2) no
N6 In1 N2 C32 -80.8(2) no
N3 In1 N4 C26 171.54(16) no
N3 In1 N4 C51 3.90(15) no
N4 In1 N3 C2 172.08(15) no
N4 In1 N3 C7 10.06(16) no
N3 In1 N6 C11 -91.21(18) no
N3 In1 N6 C28 76.62(19) no
N6 In1 N3 C2 -6.01(14) no
N6 In1 N3 C7 -168.04(17) no
N4 In1 N5 C5 85.5(2) no
N4 In1 N5 C15 -91.8(2) no
N5 In1 N4 C26 -8.21(16) no
N5 In1 N4 C51 -175.85(15) no
N5 In1 N6 C11 88.67(19) no
N5 In1 N6 C28 -103.50(19) no
N6 In1 N5 C5 -96.4(2) no
N6 In1 N5 C15 86.4(2) no
In1 N1 C24 C4 -9.0(5) no
In1 N1 C24 C56 170.15(15) no
In1 N1 C27 C9 -170.82(15) no
C24 N1 C27 C9 -0.3(4) no
C27 N1 C24 C4 -179.3(3) no
C27 N1 C24 C56 -0.2(4) no
In1 N2 C18 C23 177.13(16) no
In1 N2 C18 C53 -4.2(5) no
In1 N2 C32 C41 -177.79(17) no
C18 N2 C32 C41 -0.2(4) no
C32 N2 C18 C23 -0.4(4) no
C32 N2 C18 C53 178.3(3) no
In1 N3 C2 C1 -165.23(13) no
In1 N3 C7 C12 164.43(14) no
In1 N3 C7 C33 -17.8(4) no
C2 N3 C7 C12 -0.0(3) no
C2 N3 C7 C33 177.8(3) no
C7 N3 C2 C1 0.0(3) no
In1 N4 C26 C8 -169.81(12) no
In1 N4 C51 C33 -12.5(4) no
In1 N4 C51 C37 169.63(12) no
C26 N4 C51 C33 178.1(2) no
C26 N4 C51 C37 0.2(3) no
C51 N4 C26 C8 0.0(3) no
In1 N5 C5 C3 -177.59(16) no
In1 N5 C5 C53 2.9(5) no
In1 N5 C15 C29 177.78(16) no
C5 N5 C15 C29 0.1(4) no
C15 N5 C5 C3 0.1(4) no
C15 N5 C5 C53 -179.5(3) no
In1 N6 C11 C13 170.20(15) no
In1 N6 C28 C4 8.0(5) no
In1 N6 C28 C22 -169.90(15) no
C11 N6 C28 C4 177.6(3) no
C11 N6 C28 C22 -0.3(3) no
C28 N6 C11 C13 0.3(4) no
C2 C1 C12 C7 0.0(3) no
C12 C1 C2 N3 -0.0(4) no
C35 C1 C2 N3 -178.7(3) no
C35 C1 C12 C7 178.5(3) no
C5 C3 C29 C15 0.2(4) no
C29 C3 C5 N5 -0.2(4) no
C29 C3 C5 C53 179.3(3) no
C10 C4 C24 N1 177.1(3) no
C10 C4 C24 C56 -1.9(5) no
C24 C4 C10 C6 91.1(3) no
C24 C4 C10 C25 -91.7(4) no
C10 C4 C28 N6 -176.6(3) no
C10 C4 C28 C22 0.9(5) no
C28 C4 C10 C6 -91.8(4) no
C28 C4 C10 C25 85.5(3) no
C24 C4 C28 N6 0.1(6) no
C24 C4 C28 C22 177.6(3) no
C28 C4 C24 N1 0.4(6) no
C28 C4 C24 C56 -178.6(3) no
N5 C5 C53 C18 3.8(6) no
N5 C5 C53 C19 -176.0(3) no
C3 C5 C53 C18 -175.7(3) no
C3 C5 C53 C19 4.5(5) no
C10 C6 C39 C20 0.9(4) no
C39 C6 C10 C4 175.0(2) no
C39 C6 C10 C25 -2.2(4) no
C68 C6 C10 C4 -5.3(4) no
C68 C6 C10 C25 177.4(3) no
C68 C6 C39 C20 -178.7(3) no
N3 C7 C12 C1 0.0(3) no
N3 C7 C33 C31 -170.4(3) no
N3 C7 C33 C51 8.8(5) no
C12 C7 C33 C31 7.0(4) no
C12 C7 C33 C51 -173.8(3) no
C33 C7 C12 C1 -177.7(3) no
C30 C8 C26 N4 -179.6(3) no
C26 C8 C37 C51 0.3(3) no
C37 C8 C26 N4 -0.2(3) no
C30 C8 C37 C51 179.8(3) no
C36 C9 C27 N1 -178.9(3) no
C27 C9 C56 C24 -0.6(4) no
C56 C9 C27 N1 0.6(4) no
C36 C9 C56 C24 178.8(3) no
C4 C10 C25 C48 1.2(4) no
C4 C10 C25 C61 -176.72(19) no
C6 C10 C25 C48 178.5(2) no
C6 C10 C25 C61 0.5(4) no
N6 C11 C13 C22 -0.1(4) no
N6 C11 C13 C58 -179.3(3) no
C11 C13 C22 C28 -0.1(4) no
C58 C13 C22 C28 179.1(3) no
C19 C14 C45 C43 0.6(5) no
C45 C14 C19 C16 -1.2(5) no
C45 C14 C19 C53 178.1(3) no
C71 C14 C19 C16 178.7(3) no
C71 C14 C19 C53 -2.0(5) no
C71 C14 C45 C43 -179.4(3) no
N5 C15 C29 C3 -0.2(4) no
C63 C16 C19 C14 -177.0(3) no
C63 C16 C19 C53 3.7(5) no
C19 C16 C65 C43 -1.3(5) no
C65 C16 C19 C14 1.6(5) no
C65 C16 C19 C53 -177.7(3) no
C63 C16 C65 C43 177.3(3) no
C47 C17 C52 C76 -179.0(3) no
C47 C17 C57 C64 179.7(3) no
C52 C17 C57 C64 0.1(6) no
C57 C17 C52 C76 0.6(6) no
N2 C18 C23 C41 0.9(4) no
N2 C18 C53 C5 -3.1(6) no
N2 C18 C53 C19 176.7(3) no
C23 C18 C53 C5 175.4(3) no
C23 C18 C53 C19 -4.8(5) no
C53 C18 C23 C41 -177.8(3) no
C14 C19 C53 C5 -85.3(4) no
C14 C19 C53 C18 94.8(4) no
C16 C19 C53 C5 94.0(4) no
C16 C19 C53 C18 -85.8(4) no
C39 C20 C61 C25 -3.8(4) no
C61 C20 C39 C6 2.0(4) no
C75 C20 C39 C6 -176.0(3) no
C75 C20 C61 C25 174.2(3) no
C83 C21 C78 C67 -178.9(4) no
C78 C21 C94 C86 -1.3(7) no
C94 C21 C78 C67 1.6(6) no
C83 C21 C94 C86 179.1(4) no
C13 C22 C28 N6 0.2(4) no
C13 C22 C28 C4 -177.7(3) no
C18 C23 C41 C32 -0.9(4) no
N1 C24 C56 C9 0.5(4) no
C4 C24 C56 C9 179.7(3) no
C10 C25 C61 C20 2.6(4) no
C48 C25 C61 C20 -175.4(2) no
C33 C31 C38 C72 178.8(3) no
C33 C31 C38 C73 0.9(5) no
C38 C31 C33 C7 75.1(4) no
C38 C31 C33 C51 -104.2(4) no
C33 C31 C40 C70 -1.1(5) no
C33 C31 C40 C81 179.8(3) no
C40 C31 C33 C7 -106.4(4) no
C40 C31 C33 C51 74.3(4) no
C38 C31 C40 C70 177.4(3) no
C38 C31 C40 C81 -1.8(5) no
C40 C31 C38 C72 0.4(5) no
C40 C31 C38 C73 -177.5(3) no
N2 C32 C41 C23 0.7(4) no
C7 C33 C51 N4 7.3(5) no
C7 C33 C51 C37 -175.2(3) no
C31 C33 C51 N4 -173.5(2) no
C31 C33 C51 C37 4.0(4) no
C8 C37 C51 N4 -0.3(3) no
C8 C37 C51 C33 -178.2(2) no
C31 C38 C72 C82 0.8(6) no
C73 C38 C72 C82 178.8(3) no
C31 C40 C81 C82 2.3(5) no
C70 C40 C81 C82 -176.9(3) no
C79 C42 C66 C87 -178.9(3) no
C66 C42 C84 C95 -0.5(6) no
C84 C42 C66 C87 0.2(6) no
C79 C42 C84 C95 178.5(4) no
C45 C43 C65 C16 0.7(6) no
C65 C43 C45 C14 -0.3(6) no
C85 C43 C45 C14 179.2(4) no
C85 C43 C65 C16 -178.8(4) no
C50 C46 C59 C60 176.4(3) no
C50 C46 C89 C93 -175.7(3) no
C59 C46 C89 C93 0.9(6) no
C89 C46 C59 C60 -0.1(5) no
C34 C49 C67 C78 177.0(3) no
C34 C49 C86 C94 -176.8(4) no
C67 C49 C86 C94 1.6(6) no
C86 C49 C67 C78 -1.4(6) no
C17 C52 C76 C88 -0.9(6) no
C44 C54 C62 C74 176.9(2) no
C44 C54 C80 C55 -177.9(2) no
C62 C54 C80 C55 0.7(4) no
C80 C54 C62 C74 -1.7(4) no
C77 C55 C80 C54 1.3(4) no
C80 C55 C77 C74 -2.2(4) no
C80 C55 C77 C90 174.9(2) no
C17 C57 C64 C88 -0.5(6) no
C46 C59 C60 C69 -0.9(6) no
C59 C60 C69 C92 -176.5(3) no
C59 C60 C69 C93 1.2(6) no
C54 C62 C74 C77 0.8(4) no
C57 C64 C88 C76 0.2(6) no
C57 C64 C88 C97 178.8(4) no
C42 C66 C87 C91 -0.1(6) no
C49 C67 C78 C21 -0.2(6) no
C60 C69 C93 C89 -0.4(6) no
C92 C69 C93 C89 177.3(4) no
C38 C72 C82 C81 -0.4(6) no
C38 C72 C82 C96 -179.8(4) no
C62 C74 C77 C55 1.1(4) no
C62 C74 C77 C90 -176.0(2) no
C52 C76 C88 C64 0.5(6) no
C52 C76 C88 C97 -178.1(4) no
C40 C81 C82 C72 -1.2(6) no
C40 C81 C82 C96 178.2(3) no
C42 C84 C95 C91 0.8(7) no
C49 C86 C94 C21 -0.2(7) no
C66 C87 C91 C95 0.3(7) no
C46 C89 C93 C69 -0.6(7) no
C87 C91 C95 C84 -0.7(7) no
